data_7711599
loop_
_publ_author_name
'Yuan, Qingbing'
'Huang, Zeming'
'Wu, weikang'
'Hong, Dongjing'
'Zhu, Shan'
'Wei, Jieding'
'Zhou, Shuangliu'
'Wang, Shaowu'

_publ_section_title
;
 Halide-Bridged Tetranuclear Organocopper(I) Clusters Supported by the
 Indolyl-based NCN Pincer Ligands and Their Catalytic Activities towards
 Hydrophosphination of Alkenes
;
_journal_name_full 'Dalton Transactions'
_journal_paper_doi 10.1039/D2DT02654F
_journal_year 2022
_chemical_formula_moiety 'C56 H72 Cl2 Cu4 N6, 0.825[C4H8O]'
_chemical_formula_sum 'C56 H72 Cl2 Cu4 N6'
_chemical_formula_weight 1154.25
_space_group_crystal_system monoclinic
_space_group_IT_number 14
_space_group_name_Hall '-P 2yn'
_space_group_name_H-M_alt 'P 1 21/n 1'
_atom_sites_solution_hydrogens geom
_audit_creation_date 2021-12-29
_audit_creation_method
;
Olex2 1.5
(compiled 2021.12.09 svn.r5202d8cf for OlexSys, GUI svn.r6439)
;
_audit_update_record
;
2022-01-18 deposited with the CCDC.	2022-10-27 downloaded from the CCDC.
;
_cell_angle_alpha 90
_cell_angle_beta 102.2010(10)
_cell_angle_gamma 90
_cell_formula_units_Z 8
_cell_length_a 22.1754(12)
_cell_length_b 12.3278(7)
_cell_length_c 44.251(2)
_cell_measurement_reflns_used 9870
_cell_measurement_temperature 293.15
_cell_measurement_theta_max 24.41
_cell_measurement_theta_min 2.21
_cell_volume 11823.8(11)
_computing_cell_refinement 'SAINT v8.37A (Bruker, 2015)'
_computing_data_collection 'SAINT v8.37A (Bruker, 2015)'
_computing_data_reduction 'SAINT v8.37A (Bruker, 2015)'
_computing_molecular_graphics 'Olex2 1.5 (Dolomanov et al., 2009)'
_computing_publication_material 'Olex2 1.5 (Dolomanov et al., 2009)'
_computing_structure_refinement 'SHELXL 2018/3 (Sheldrick, 2015)'
_computing_structure_solution 'SHELXT 2018/2 (Sheldrick, 2018)'
_diffrn_ambient_temperature 293.15
_diffrn_measured_fraction_theta_full 0.999
_diffrn_measured_fraction_theta_max 0.990
_diffrn_measurement_device_type 'Bruker APEX-II CCD'
_diffrn_measurement_method '\f and \w scans'
_diffrn_radiation_type MoK\a
_diffrn_radiation_wavelength 0.71073
_diffrn_reflns_av_R_equivalents 0.0719
_diffrn_reflns_av_unetI/netI 0.0651
_diffrn_reflns_Laue_measured_fraction_full 0.999
_diffrn_reflns_Laue_measured_fraction_max 0.990
_diffrn_reflns_limit_h_max 28
_diffrn_reflns_limit_h_min -28
_diffrn_reflns_limit_k_max 15
_diffrn_reflns_limit_k_min -15
_diffrn_reflns_limit_l_max 57
_diffrn_reflns_limit_l_min -57
_diffrn_reflns_number 136059
_diffrn_reflns_point_group_measured_fraction_full 0.999
_diffrn_reflns_point_group_measured_fraction_max 0.990
_diffrn_reflns_theta_full 25.242
_diffrn_reflns_theta_max 27.467
_diffrn_reflns_theta_min 1.136
_diffrn_standards_number 0
_exptl_absorpt_coefficient_mu 1.548
_exptl_absorpt_correction_T_max 0.7456
_exptl_absorpt_correction_T_min 0.3221
_exptl_absorpt_correction_type none
_exptl_absorpt_process_details
;
SADABS-2016/2 (Bruker,2016/2) was used for absorption correction.
wR2(int) was 0.1182 before and 0.0581 after correction.
The Ratio of minimum to maximum transmission is 0.4320.
The \l/2 correction factor is Not present.
;
_exptl_crystal_colour red
_exptl_crystal_colour_primary red
_exptl_crystal_density_diffrn 1.297
_exptl_crystal_description block
_exptl_crystal_F_000 4800
_exptl_crystal_size_max 0.22
_exptl_crystal_size_mid 0.2
_exptl_crystal_size_min 0.19
_refine_diff_density_max 0.338
_refine_diff_density_min -0.438
_refine_diff_density_rms 0.072
_refine_ls_extinction_method none
_refine_ls_goodness_of_fit_ref 1.019
_refine_ls_hydrogen_treatment constr
_refine_ls_matrix_type full
_refine_ls_number_parameters 1241
_refine_ls_number_reflns 26767
_refine_ls_number_restraints 0
_refine_ls_restrained_S_all 1.019
_refine_ls_R_factor_all 0.0967
_refine_ls_R_factor_gt 0.0479
_refine_ls_shift/su_max 0.002
_refine_ls_shift/su_mean 0.000
_refine_ls_structure_factor_coef Fsqd
_refine_ls_weighting_details 'w=1/[\s^2^(Fo^2^)+(0.0456P)^2^+2.9351P] where P=(Fo^2^+2Fc^2^)/3'
_refine_ls_weighting_scheme calc
_refine_ls_wR_factor_gt 0.1004
_refine_ls_wR_factor_ref 0.1152
_reflns_Friedel_coverage 0.000
_reflns_number_gt 15891
_reflns_number_total 26767
_reflns_threshold_expression 'I > 2\s(I)'
_cod_data_source_file d2dt02654f2.cif
_cod_data_source_block 210514b
_cod_original_cell_volume 11823.9(11)
_cod_database_code 7711599
_shelx_shelxl_version_number 2018/3
_shelx_space_group_comment
;
The symmetry employed for this shelxl refinement is uniquely defined
by the following loop, which should always be used as a source of
symmetry information in preference to the above space-group names.
They are only intended as comments.
;
_shelx_estimated_absorpt_t_max 0.757
_shelx_estimated_absorpt_t_min 0.727
_olex2_refinement_description
;
1. Fixed Uiso
 At 1.2 times of:
  All C(H) groups, All C(H,H) groups
 At 1.5 times of:
  All C(H,H,H) groups
2.a Ternary CH refined with riding coordinates:
 C23(H23), C26(H26), C51(H51), C54(H54), C79(H79), C82(H82), C107(H107),
 C110(H110)
2.b Secondary CH2 refined with riding coordinates:
 C9(H9A,H9B), C10(H10A,H10B), C11(H11A,H11B), C12(H12A,H12B), C13(H13A,H13B),
 C14(H14A,H14B), C15(H15A,H15B), C37(H37A,H37B), C38(H38A,H38B), C39(H39A,H39B),
  C40(H40A,H40B), C41(H41A,H41B), C42(H42A,H42B), C43(H43A,H43B), C65(H65A,
 H65B), C66(H66A,H66B), C67(H67A,H67B), C68(H68A,H68B), C69(H69A,H69B),
 C70(H70A,H70B), C71(H71A,H71B), C93(H93A,H93B), C94(H94A,H94B), C95(H95A,H95B),
  C96(H96A,H96B), C97(H97A,H97B), C98(H98A,H98B), C99(H99A,H99B)
2.c Aromatic/amide H refined with riding coordinates:
 C4(H4), C5(H5), C6(H6), C7(H7), C16(H16), C19(H19), C20(H20), C21(H21),
 C32(H32), C33(H33), C34(H34), C35(H35), C44(H44), C47(H47), C48(H48), C49(H49),
  C60(H60), C61(H61), C62(H62), C63(H63), C72(H72), C75(H75), C76(H76),
 C77(H77), C88(H88), C89(H89), C90(H90), C91(H91), C100(H100), C103(H103),
 C104(H104), C105(H105)
2.d Idealised Me refined as rotating group:
 C24(H24A,H24B,H24C), C25(H25A,H25B,H25C), C27(H27A,H27B,H27C), C28(H28A,H28B,
 H28C), C52(H52A,H52B,H52C), C53(H53A,H53B,H53C), C55(H55A,H55B,H55C), C56(H56A,
 H56B,H56C), C80(H80A,H80B,H80C), C81(H81A,H81B,H81C), C83(H83A,H83B,H83C),
 C84(H84A,H84B,H84C), C108(H10C,H10D,H10E), C109(H10F,H10G,H10H), C111(H11C,
 H11D,H11E), C112(H11F,H11G,H11H)
;
_smtbx_masks_special_details
;
A solvent mask was calculated and 264 electrons were 
found in a volume of 1948\%A^3^ in 4 voids per unit cell. 
This is consistent with the presence of 
0.06[C4H8O] per Asymmetric Unit 
which account for 264 electrons 
per unit cell.
;
_smtbx_masks_void_probe_radius 1.2
_smtbx_masks_void_truncation_radius 1.2
_olex2_submission_special_instructions 'No special instructions were received'

loop_
_space_group_symop_operation_xyz
'x, y, z'
'-x+1/2, y+1/2, -z+1/2'
'-x, -y, -z'
'x-1/2, -y-1/2, z-1/2'

loop_
_atom_site_label
_atom_site_type_symbol
_atom_site_fract_x
_atom_site_fract_y
_atom_site_fract_z
_atom_site_U_iso_or_equiv
_atom_site_adp_type
_atom_site_occupancy
_atom_site_site_symmetry_order
_atom_site_calc_flag
_atom_site_refinement_flags_posn
_atom_site_refinement_flags_adp
_atom_site_refinement_flags_occupancy
_atom_site_disorder_assembly
_atom_site_disorder_group
Cu1 Cu 0.75128(2) 0.23085(4) 0.34990(2) 0.06478(14) Uani 1 1 d . . . . .
Cu2 Cu 0.85552(2) 0.23184(4) 0.33795(2) 0.05743(13) Uani 1 1 d . . . . .
Cu3 Cu 0.87305(2) 0.08604(4) 0.39149(2) 0.05285(12) Uani 1 1 d . . . . .
Cu4 Cu 0.85797(2) 0.28063(3) 0.39436(2) 0.04312(11) Uani 1 1 d . . . . .
Cl1 Cl 0.75763(4) 0.23437(9) 0.40140(2) 0.0646(3) Uani 1 1 d . . . . .
Cl2 Cl 0.82524(5) 0.03535(9) 0.34382(3) 0.0723(3) Uani 1 1 d . . . . .
N1 N 0.75833(14) 0.3648(3) 0.29982(7) 0.0674(9) Uani 1 1 d . . . . .
N2 N 0.66986(14) 0.1857(3) 0.31650(9) 0.0746(10) Uani 1 1 d . . . . .
N3 N 0.86592(11) 0.4397(2) 0.39348(6) 0.0382(6) Uani 1 1 d . . . . .
N4 N 0.96415(13) 0.1988(2) 0.43599(6) 0.0447(7) Uani 1 1 d . . . . .
N5 N 0.88168(17) -0.0106(3) 0.43296(8) 0.0694(9) Uani 1 1 d . . . . .
N6 N 0.94074(12) 0.2056(2) 0.33464(6) 0.0426(7) Uani 1 1 d . . . . .
C1 C 0.79572(15) 0.3527(3) 0.32934(8) 0.0528(9) Uani 1 1 d . . . . .
C2 C 0.80399(15) 0.4588(3) 0.34124(8) 0.0476(9) Uani 1 1 d . . . . .
C3 C 0.77143(16) 0.5347(4) 0.31845(9) 0.0606(11) Uani 1 1 d . . . . .
C4 C 0.7638(2) 0.6468(4) 0.31717(11) 0.0807(14) Uani 1 1 d . . . . .
H4 H 0.784071 0.690808 0.333204 0.097 Uiso 1 1 calc R U . . .
C5 C 0.7252(3) 0.6911(5) 0.29130(14) 0.105(2) Uani 1 1 d . . . . .
H5 H 0.718680 0.765620 0.290349 0.126 Uiso 1 1 calc R U . . .
C6 C 0.6965(3) 0.6273(7) 0.26710(15) 0.118(3) Uani 1 1 d . . . . .
H6 H 0.670929 0.660110 0.250227 0.142 Uiso 1 1 calc R U . . .
C7 C 0.7042(2) 0.5175(6) 0.26687(11) 0.1020(19) Uani 1 1 d . . . . .
H7 H 0.684972 0.475287 0.250178 0.122 Uiso 1 1 calc R U . . .
C8 C 0.74250(17) 0.4714(4) 0.29313(9) 0.0698(12) Uani 1 1 d . . . . .
C9 C 0.7294(2) 0.2754(5) 0.28089(10) 0.0944(16) Uani 1 1 d . . . . .
H9A H 0.755436 0.211543 0.284978 0.113 Uiso 1 1 calc R U . . .
H9B H 0.724578 0.293859 0.259204 0.113 Uiso 1 1 calc R U . . .
C10 C 0.6660(2) 0.2511(5) 0.28813(13) 0.1070(19) Uani 1 1 d . . . . .
H10A H 0.645472 0.319091 0.290452 0.128 Uiso 1 1 calc R U . . .
H10B H 0.641096 0.212517 0.270803 0.128 Uiso 1 1 calc R U . . .
C11 C 0.6717(2) 0.0692(5) 0.30872(15) 0.112(2) Uani 1 1 d . . . . .
H11A H 0.709380 0.054200 0.301651 0.135 Uiso 1 1 calc R U . . .
H11B H 0.637166 0.052556 0.291904 0.135 Uiso 1 1 calc R U . . .
C12 C 0.6689(3) -0.0022(5) 0.33555(19) 0.132(3) Uani 1 1 d . . . . .
H12A H 0.704240 0.012296 0.352137 0.159 Uiso 1 1 calc R U . . .
H12B H 0.671012 -0.077498 0.329460 0.159 Uiso 1 1 calc R U . . .
C13 C 0.6111(2) 0.0157(5) 0.34695(17) 0.137(3) Uani 1 1 d . . . . .
H13A H 0.611778 -0.027352 0.365364 0.164 Uiso 1 1 calc R U . . .
H13B H 0.575679 -0.006251 0.331279 0.164 Uiso 1 1 calc R U . . .
C14 C 0.6062(2) 0.1350(5) 0.35430(16) 0.114(2) Uani 1 1 d . . . . .
H14A H 0.566931 0.148318 0.360027 0.137 Uiso 1 1 calc R U . . .
H14B H 0.638726 0.153922 0.371827 0.137 Uiso 1 1 calc R U . . .
C15 C 0.61105(19) 0.2055(5) 0.32743(13) 0.0975(17) Uani 1 1 d . . . . .
H15A H 0.609324 0.281000 0.333366 0.117 Uiso 1 1 calc R U . . .
H15B H 0.576157 0.191580 0.310569 0.117 Uiso 1 1 calc R U . . .
C16 C 0.83875(15) 0.4962(3) 0.37004(8) 0.0456(8) Uani 1 1 d . . . . .
H16 H 0.842386 0.571061 0.372268 0.055 Uiso 1 1 calc R U . . .
C17 C 0.90436(15) 0.4976(3) 0.41873(8) 0.0440(8) Uani 1 1 d . . . . .
C18 C 0.88574(18) 0.5059(3) 0.44698(9) 0.0572(10) Uani 1 1 d . . . . .
C19 C 0.9238(2) 0.5610(4) 0.47087(10) 0.0828(14) Uani 1 1 d . . . . .
H19 H 0.912112 0.567912 0.489756 0.099 Uiso 1 1 calc R U . . .
C20 C 0.9778(3) 0.6052(4) 0.46726(13) 0.0970(17) Uani 1 1 d . . . . .
H20 H 1.002500 0.642430 0.483582 0.116 Uiso 1 1 calc R U . . .
C21 C 0.9961(2) 0.5956(4) 0.44010(13) 0.0855(15) Uani 1 1 d . . . . .
H21 H 1.033355 0.626370 0.438150 0.103 Uiso 1 1 calc R U . . .
C22 C 0.96046(17) 0.5404(3) 0.41480(10) 0.0596(10) Uani 1 1 d . . . . .
C23 C 0.8254(2) 0.4597(3) 0.45112(9) 0.0734(13) Uani 1 1 d . . . . .
H23 H 0.812908 0.404333 0.435120 0.088 Uiso 1 1 calc R U . . .
C24 C 0.7748(2) 0.5447(5) 0.44662(14) 0.123(2) Uani 1 1 d . . . . .
H24A H 0.787960 0.604898 0.460192 0.184 Uiso 1 1 calc R U . . .
H24B H 0.738089 0.513738 0.451250 0.184 Uiso 1 1 calc R U . . .
H24C H 0.766378 0.569433 0.425570 0.184 Uiso 1 1 calc R U . . .
C25 C 0.8284(3) 0.4057(5) 0.48196(13) 0.126(2) Uani 1 1 d . . . . .
H25A H 0.861854 0.354578 0.485747 0.188 Uiso 1 1 calc R U . . .
H25B H 0.790339 0.368454 0.481798 0.188 Uiso 1 1 calc R U . . .
H25C H 0.835052 0.459581 0.497975 0.188 Uiso 1 1 calc R U . . .
C26 C 0.98339(18) 0.5311(4) 0.38506(11) 0.0743(12) Uani 1 1 d . . . . .
H26 H 0.959221 0.474616 0.372386 0.089 Uiso 1 1 calc R U . . .
C27 C 0.9747(2) 0.6371(5) 0.36653(13) 0.1138(19) Uani 1 1 d . . . . .
H27A H 0.931598 0.655048 0.361224 0.171 Uiso 1 1 calc R U . . .
H27B H 0.990123 0.628316 0.347984 0.171 Uiso 1 1 calc R U . . .
H27C H 0.996847 0.694419 0.378780 0.171 Uiso 1 1 calc R U . . .
C28 C 1.05162(19) 0.4976(4) 0.39113(14) 0.1042(18) Uani 1 1 d . . . . .
H28A H 1.076967 0.557972 0.399628 0.156 Uiso 1 1 calc R U . . .
H28B H 1.062042 0.475634 0.372058 0.156 Uiso 1 1 calc R U . . .
H28C H 1.058494 0.438280 0.405501 0.156 Uiso 1 1 calc R U . . .
C29 C 0.93810(14) 0.1986(3) 0.40434(7) 0.0386(7) Uani 1 1 d . . . . .
C30 C 0.98873(14) 0.2082(3) 0.38953(7) 0.0393(8) Uani 1 1 d . . . . .
C31 C 1.04489(15) 0.2136(3) 0.41303(7) 0.0444(8) Uani 1 1 d . . . . .
C32 C 1.10757(17) 0.2253(3) 0.41251(9) 0.0627(11) Uani 1 1 d . . . . .
H32 H 1.120167 0.228813 0.393778 0.075 Uiso 1 1 calc R U . . .
C33 C 1.15016(19) 0.2314(4) 0.43992(10) 0.0773(13) Uani 1 1 d . . . . .
H33 H 1.191681 0.240314 0.439646 0.093 Uiso 1 1 calc R U . . .
C34 C 1.1322(2) 0.2245(4) 0.46792(10) 0.0780(13) Uani 1 1 d . . . . .
H34 H 1.162018 0.228159 0.486156 0.094 Uiso 1 1 calc R U . . .
C35 C 1.07130(19) 0.2124(3) 0.46944(9) 0.0649(11) Uani 1 1 d . . . . .
H35 H 1.059370 0.207404 0.488318 0.078 Uiso 1 1 calc R U . . .
C36 C 1.02819(16) 0.2080(3) 0.44157(8) 0.0470(8) Uani 1 1 d . . . . .
C37 C 0.93072(19) 0.1586(3) 0.45864(8) 0.0597(10) Uani 1 1 d . . . . .
H37A H 0.888988 0.186979 0.454019 0.072 Uiso 1 1 calc R U . . .
H37B H 0.950761 0.183643 0.479079 0.072 Uiso 1 1 calc R U . . .
C38 C 0.9287(2) 0.0353(3) 0.45832(10) 0.0767(13) Uani 1 1 d . . . . .
H38A H 0.968882 0.008051 0.456641 0.092 Uiso 1 1 calc R U . . .
H38B H 0.920615 0.010205 0.477858 0.092 Uiso 1 1 calc R U . . .
C39 C 0.8995(3) -0.1258(4) 0.42824(14) 0.117(2) Uani 1 1 d . . . . .
H39A H 0.905876 -0.164354 0.447770 0.141 Uiso 1 1 calc R U . . .
H39B H 0.938035 -0.126808 0.421163 0.141 Uiso 1 1 calc R U . . .
C40 C 0.8499(4) -0.1829(5) 0.40469(18) 0.146(3) Uani 1 1 d . . . . .
H40A H 0.848247 -0.151017 0.384491 0.175 Uiso 1 1 calc R U . . .
H40B H 0.861008 -0.258690 0.403607 0.175 Uiso 1 1 calc R U . . .
C41 C 0.7868(4) -0.1756(6) 0.4123(2) 0.184(4) Uani 1 1 d . . . . .
H41A H 0.756155 -0.204339 0.395248 0.221 Uiso 1 1 calc R U . . .
H41B H 0.785938 -0.218965 0.430501 0.221 Uiso 1 1 calc R U . . .
C42 C 0.7718(3) -0.0614(5) 0.41810(15) 0.126(2) Uani 1 1 d . . . . .
H42A H 0.733004 -0.058847 0.424925 0.151 Uiso 1 1 calc R U . . .
H42B H 0.766827 -0.020471 0.399021 0.151 Uiso 1 1 calc R U . . .
C43 C 0.8211(2) -0.0110(4) 0.44200(12) 0.0957(16) Uani 1 1 d . . . . .
H43A H 0.809500 0.062997 0.445542 0.115 Uiso 1 1 calc R U . . .
H43B H 0.824784 -0.050550 0.461259 0.115 Uiso 1 1 calc R U . . .
C44 C 0.98802(15) 0.2030(3) 0.35742(7) 0.0422(8) Uani 1 1 d . . . . .
H44 H 1.026288 0.196923 0.352126 0.051 Uiso 1 1 calc R U . . .
C45 C 0.95275(14) 0.1814(3) 0.30457(7) 0.0436(8) Uani 1 1 d . . . . .
C46 C 0.95199(16) 0.2668(3) 0.28349(8) 0.0571(10) Uani 1 1 d . . . . .
C47 C 0.96204(19) 0.2417(4) 0.25441(9) 0.0759(13) Uani 1 1 d . . . . .
H47 H 0.962381 0.297446 0.240284 0.091 Uiso 1 1 calc R U . . .
C48 C 0.97142(19) 0.1379(5) 0.24589(10) 0.0795(14) Uani 1 1 d . . . . .
H48 H 0.977442 0.123112 0.226132 0.095 Uiso 1 1 calc R U . . .
C49 C 0.97190(18) 0.0558(4) 0.26672(10) 0.0701(12) Uani 1 1 d . . . . .
H49 H 0.978597 -0.014895 0.260841 0.084 Uiso 1 1 calc R U . . .
C50 C 0.96271(15) 0.0746(3) 0.29635(8) 0.0548(10) Uani 1 1 d . . . . .
C51 C 0.9461(2) 0.3831(4) 0.29316(10) 0.0801(14) Uani 1 1 d . . . . .
H51 H 0.931759 0.381923 0.312643 0.096 Uiso 1 1 calc R U . . .
C52 C 0.9005(3) 0.4480(5) 0.27044(15) 0.157(3) Uani 1 1 d . . . . .
H52A H 0.912055 0.447539 0.250736 0.236 Uiso 1 1 calc R U . . .
H52B H 0.899938 0.521362 0.277681 0.236 Uiso 1 1 calc R U . . .
H52C H 0.860130 0.416782 0.268362 0.236 Uiso 1 1 calc R U . . .
C53 C 1.0095(3) 0.4380(5) 0.29958(17) 0.156(3) Uani 1 1 d . . . . .
H53A H 1.035791 0.403953 0.317033 0.234 Uiso 1 1 calc R U . . .
H53B H 1.004936 0.513442 0.303954 0.234 Uiso 1 1 calc R U . . .
H53C H 1.027563 0.430931 0.281777 0.234 Uiso 1 1 calc R U . . .
C54 C 0.96521(18) -0.0200(3) 0.31856(9) 0.0663(11) Uani 1 1 d . . . . .
H54 H 0.949607 0.006057 0.336382 0.080 Uiso 1 1 calc R U . . .
C55 C 1.0319(2) -0.0573(4) 0.33055(12) 0.1052(18) Uani 1 1 d . . . . .
H55A H 1.048536 -0.083645 0.313608 0.158 Uiso 1 1 calc R U . . .
H55B H 1.032681 -0.114205 0.345429 0.158 Uiso 1 1 calc R U . . .
H55C H 1.056212 0.002755 0.340142 0.158 Uiso 1 1 calc R U . . .
C56 C 0.9246(2) -0.1156(4) 0.30464(11) 0.0899(15) Uani 1 1 d . . . . .
H56A H 0.882708 -0.091473 0.298040 0.135 Uiso 1 1 calc R U . . .
H56B H 0.926550 -0.171434 0.319937 0.135 Uiso 1 1 calc R U . . .
H56C H 0.939048 -0.143747 0.287230 0.135 Uiso 1 1 calc R U . . .
Cu5 Cu 0.34260(2) 0.54704(3) 0.34825(2) 0.04396(11) Uani 1 1 d . . . . .
Cu6 Cu 0.39228(2) 0.38869(3) 0.33063(2) 0.04701(11) Uani 1 1 d . . . . .
Cu7 Cu 0.39392(2) 0.41802(3) 0.39099(2) 0.04211(11) Uani 1 1 d . . . . .
Cu8 Cu 0.48047(2) 0.50587(4) 0.37371(2) 0.05115(12) Uani 1 1 d . . . . .
Cl3 Cl 0.45296(5) 0.27889(8) 0.36638(2) 0.0632(3) Uani 1 1 d . . . . .
Cl4 Cl 0.45233(4) 0.55620(8) 0.32327(2) 0.0586(2) Uani 1 1 d . . . . .
N7 N 0.27106(12) 0.4151(2) 0.29805(6) 0.0411(6) Uani 1 1 d . . . . .
N8 N 0.38317(12) 0.3217(2) 0.28528(6) 0.0435(7) Uani 1 1 d . . . . .
N9 N 0.31846(11) 0.3502(2) 0.39779(5) 0.0352(6) Uani 1 1 d . . . . .
N10 N 0.48743(11) 0.5176(2) 0.43799(6) 0.0394(6) Uani 1 1 d . . . . .
N11 N 0.57663(13) 0.5116(2) 0.39769(7) 0.0562(8) Uani 1 1 d . . . . .
N12 N 0.34946(11) 0.6869(2) 0.36729(6) 0.0354(6) Uani 1 1 d . . . . .
C57 C 0.29900(14) 0.4176(2) 0.32918(7) 0.0367(7) Uani 1 1 d . . . . .
C58 C 0.26371(13) 0.3484(3) 0.34395(7) 0.0377(7) Uani 1 1 d . . . . .
C59 C 0.21464(14) 0.3021(3) 0.32080(7) 0.0435(8) Uani 1 1 d . . . . .
C60 C 0.16785(16) 0.2262(3) 0.32154(9) 0.0609(11) Uani 1 1 d . . . . .
H60 H 0.162194 0.197745 0.340209 0.073 Uiso 1 1 calc R U . . .
C61 C 0.13014(18) 0.1946(4) 0.29374(10) 0.0738(12) Uani 1 1 d . . . . .
H61 H 0.098900 0.144339 0.293829 0.089 Uiso 1 1 calc R U . . .
C62 C 0.13840(18) 0.2368(4) 0.26583(9) 0.0724(12) Uani 1 1 d . . . . .
H62 H 0.112685 0.213686 0.247562 0.087 Uiso 1 1 calc R U . . .
C63 C 0.18328(17) 0.3116(3) 0.26444(8) 0.0581(10) Uani 1 1 d . . . . .
H63 H 0.188509 0.339331 0.245623 0.070 Uiso 1 1 calc R U . . .
C64 C 0.22101(15) 0.3447(3) 0.29232(7) 0.0447(8) Uani 1 1 d . . . . .
C65 C 0.29919(16) 0.4629(3) 0.27432(8) 0.0492(9) Uani 1 1 d . . . . .
H65A H 0.324137 0.524483 0.283021 0.059 Uiso 1 1 calc R U . . .
H65B H 0.266922 0.489368 0.257625 0.059 Uiso 1 1 calc R U . . .
C66 C 0.33973(17) 0.3824(3) 0.26118(8) 0.0533(9) Uani 1 1 d . . . . .
H66A H 0.313329 0.331089 0.247940 0.064 Uiso 1 1 calc R U . . .
H66B H 0.363091 0.421696 0.248500 0.064 Uiso 1 1 calc R U . . .
C67 C 0.36159(18) 0.2085(3) 0.28838(8) 0.0559(10) Uani 1 1 d . . . . .
H67A H 0.319242 0.210658 0.290965 0.067 Uiso 1 1 calc R U . . .
H67B H 0.386481 0.176429 0.306893 0.067 Uiso 1 1 calc R U . . .
C68 C 0.3650(2) 0.1370(3) 0.26102(9) 0.0724(12) Uani 1 1 d . . . . .
H68A H 0.353418 0.063568 0.265230 0.087 Uiso 1 1 calc R U . . .
H68B H 0.335744 0.162936 0.242963 0.087 Uiso 1 1 calc R U . . .
C69 C 0.4286(2) 0.1364(4) 0.25429(10) 0.0865(15) Uani 1 1 d . . . . .
H69A H 0.428121 0.096064 0.235425 0.104 Uiso 1 1 calc R U . . .
H69B H 0.456823 0.100306 0.271009 0.104 Uiso 1 1 calc R U . . .
C70 C 0.4513(2) 0.2508(4) 0.25074(10) 0.0776(13) Uani 1 1 d . . . . .
H70A H 0.493785 0.248616 0.248442 0.093 Uiso 1 1 calc R U . . .
H70B H 0.426579 0.283689 0.232312 0.093 Uiso 1 1 calc R U . . .
C71 C 0.44670(17) 0.3181(3) 0.27875(9) 0.0595(10) Uani 1 1 d . . . . .
H71A H 0.474845 0.288681 0.296679 0.071 Uiso 1 1 calc R U . . .
H71B H 0.459840 0.391540 0.275655 0.071 Uiso 1 1 calc R U . . .
C72 C 0.27198(14) 0.3247(3) 0.37605(7) 0.0398(8) Uani 1 1 d . . . . .
H72 H 0.240299 0.286467 0.382049 0.048 Uiso 1 1 calc R U . . .
C73 C 0.31484(13) 0.3166(3) 0.42855(7) 0.0363(7) Uani 1 1 d . . . . .
C74 C 0.32569(15) 0.2076(3) 0.43718(7) 0.0456(8) Uani 1 1 d . . . . .
C75 C 0.31990(16) 0.1779(3) 0.46672(8) 0.0550(10) Uani 1 1 d . . . . .
H75 H 0.325719 0.105735 0.472727 0.066 Uiso 1 1 calc R U . . .
C76 C 0.30584(17) 0.2522(4) 0.48727(8) 0.0605(11) Uani 1 1 d . . . . .
H76 H 0.302280 0.230209 0.506922 0.073 Uiso 1 1 calc R U . . .
C77 C 0.29709(16) 0.3586(3) 0.47882(8) 0.0548(9) Uani 1 1 d . . . . .
H77 H 0.288080 0.408611 0.492969 0.066 Uiso 1 1 calc R U . . .
C78 C 0.30137(14) 0.3936(3) 0.44951(7) 0.0427(8) Uani 1 1 d . . . . .
C79 C 0.34569(19) 0.1241(3) 0.41604(9) 0.0620(11) Uani 1 1 d . . . . .
H79 H 0.348896 0.161140 0.396839 0.074 Uiso 1 1 calc R U . . .
C80 C 0.2994(3) 0.0338(4) 0.40771(13) 0.125(2) Uani 1 1 d . . . . .
H80A H 0.296028 -0.005178 0.426070 0.187 Uiso 1 1 calc R U . . .
H80B H 0.312686 -0.014804 0.393464 0.187 Uiso 1 1 calc R U . . .
H80C H 0.259919 0.063721 0.398291 0.187 Uiso 1 1 calc R U . . .
C81 C 0.4094(3) 0.0812(4) 0.43077(12) 0.114(2) Uani 1 1 d . . . . .
H81A H 0.439236 0.138235 0.431802 0.171 Uiso 1 1 calc R U . . .
H81B H 0.419846 0.022518 0.418541 0.171 Uiso 1 1 calc R U . . .
H81C H 0.409401 0.055591 0.451257 0.171 Uiso 1 1 calc R U . . .
C82 C 0.28677(17) 0.5099(3) 0.43964(9) 0.0554(9) Uani 1 1 d . . . . .
H82 H 0.304545 0.523782 0.421529 0.066 Uiso 1 1 calc R U . . .
C83 C 0.3142(2) 0.5929(3) 0.46451(11) 0.0824(14) Uani 1 1 d . . . . .
H83A H 0.294477 0.586105 0.481746 0.124 Uiso 1 1 calc R U . . .
H83B H 0.307727 0.664790 0.456086 0.124 Uiso 1 1 calc R U . . .
H83C H 0.357671 0.579974 0.471291 0.124 Uiso 1 1 calc R U . . .
C84 C 0.21691(19) 0.5239(4) 0.42970(12) 0.0906(15) Uani 1 1 d . . . . .
H84A H 0.201616 0.480004 0.411803 0.136 Uiso 1 1 calc R U . . .
H84B H 0.207463 0.598717 0.424796 0.136 Uiso 1 1 calc R U . . .
H84C H 0.197753 0.501905 0.446240 0.136 Uiso 1 1 calc R U . . .
C85 C 0.44420(13) 0.5417(3) 0.41138(7) 0.0362(7) Uani 1 1 d . . . . .
C86 C 0.42300(13) 0.6474(3) 0.41573(7) 0.0357(7) Uani 1 1 d . . . . .
C87 C 0.45533(14) 0.6860(3) 0.44553(7) 0.0391(7) Uani 1 1 d . . . . .
C88 C 0.45420(18) 0.7817(3) 0.46228(8) 0.0575(10) Uani 1 1 d . . . . .
H88 H 0.427376 0.837743 0.454362 0.069 Uiso 1 1 calc R U . . .
C89 C 0.4937(2) 0.7917(4) 0.49087(9) 0.0695(12) Uani 1 1 d . . . . .
H89 H 0.493509 0.855427 0.502110 0.083 Uiso 1 1 calc R U . . .
C90 C 0.53320(19) 0.7095(4) 0.50294(9) 0.0674(11) Uani 1 1 d . . . . .
H90 H 0.559257 0.719086 0.522183 0.081 Uiso 1 1 calc R U . . .
C91 C 0.53540(16) 0.6142(3) 0.48756(8) 0.0552(10) Uani 1 1 d . . . . .
H91 H 0.562279 0.558725 0.495870 0.066 Uiso 1 1 calc R U . . .
C92 C 0.49544(14) 0.6037(3) 0.45877(8) 0.0435(8) Uani 1 1 d . . . . .
C93 C 0.52981(15) 0.4271(3) 0.43968(9) 0.0540(9) Uani 1 1 d . . . . .
H93A H 0.508835 0.367433 0.427547 0.065 Uiso 1 1 calc R U . . .
H93B H 0.541658 0.403036 0.460982 0.065 Uiso 1 1 calc R U . . .
C94 C 0.58748(17) 0.4552(4) 0.42804(10) 0.0731(12) Uani 1 1 d . . . . .
H94A H 0.613520 0.500846 0.443301 0.088 Uiso 1 1 calc R U . . .
H94B H 0.610023 0.388759 0.426444 0.088 Uiso 1 1 calc R U . . .
C95 C 0.59269(18) 0.6271(3) 0.40327(10) 0.0704(12) Uani 1 1 d . . . . .
H95A H 0.633823 0.632414 0.416136 0.084 Uiso 1 1 calc R U . . .
H95B H 0.564146 0.659920 0.414432 0.084 Uiso 1 1 calc R U . . .
C96 C 0.5907(2) 0.6878(4) 0.37423(12) 0.0894(15) Uani 1 1 d . . . . .
H96A H 0.602073 0.762689 0.379187 0.107 Uiso 1 1 calc R U . . .
H96B H 0.548767 0.687185 0.362093 0.107 Uiso 1 1 calc R U . . .
C97 C 0.6331(3) 0.6411(5) 0.35524(14) 0.115(2) Uani 1 1 d . . . . .
H97A H 0.675663 0.651376 0.365853 0.138 Uiso 1 1 calc R U . . .
H97B H 0.626874 0.677920 0.335451 0.138 Uiso 1 1 calc R U . . .
C98 C 0.6194(2) 0.5197(5) 0.35023(13) 0.1012(18) Uani 1 1 d . . . . .
H98A H 0.579279 0.510681 0.336587 0.121 Uiso 1 1 calc R U . . .
H98B H 0.650012 0.487453 0.340266 0.121 Uiso 1 1 calc R U . . .
C99 C 0.6199(2) 0.4628(4) 0.37959(12) 0.0852(15) Uani 1 1 d . . . . .
H99A H 0.661463 0.464280 0.392125 0.102 Uiso 1 1 calc R U . . .
H99B H 0.608689 0.387516 0.375194 0.102 Uiso 1 1 calc R U . . .
C100 C 0.38120(14) 0.7118(3) 0.39449(7) 0.0389(7) Uani 1 1 d . . . . .
H100 H 0.375723 0.782196 0.401000 0.047 Uiso 1 1 calc R U . . .
C101 C 0.31928(15) 0.7770(3) 0.34906(7) 0.0401(8) Uani 1 1 d . . . . .
C102 C 0.25508(16) 0.7847(3) 0.34290(8) 0.0477(9) Uani 1 1 d . . . . .
C103 C 0.22799(19) 0.8747(3) 0.32625(9) 0.0659(11) Uani 1 1 d . . . . .
H103 H 0.185265 0.881633 0.321709 0.079 Uiso 1 1 calc R U . . .
C104 C 0.2634(2) 0.9527(3) 0.31653(9) 0.0719(12) Uani 1 1 d . . . . .
H104 H 0.244546 1.012650 0.305721 0.086 Uiso 1 1 calc R U . . .
C105 C 0.3261(2) 0.9433(3) 0.32256(9) 0.0664(11) Uani 1 1 d . . . . .
H105 H 0.349463 0.997477 0.315940 0.080 Uiso 1 1 calc R U . . .
C106 C 0.35579(16) 0.8540(3) 0.33844(8) 0.0473(8) Uani 1 1 d . . . . .
C107 C 0.21509(16) 0.7010(3) 0.35440(9) 0.0598(10) Uani 1 1 d . . . . .
H107 H 0.242527 0.649249 0.367403 0.072 Uiso 1 1 calc R U . . .
C108 C 0.1752(2) 0.7552(4) 0.37449(13) 0.1084(19) Uani 1 1 d . . . . .
H10C H 0.201011 0.797721 0.390298 0.163 Uiso 1 1 calc R U . . .
H10D H 0.154492 0.700490 0.383903 0.163 Uiso 1 1 calc R U . . .
H10E H 0.145274 0.801384 0.361841 0.163 Uiso 1 1 calc R U . . .
C109 C 0.1751(2) 0.6382(4) 0.32832(12) 0.1102(19) Uani 1 1 d . . . . .
H10F H 0.146540 0.686680 0.315687 0.165 Uiso 1 1 calc R U . . .
H10G H 0.152690 0.583260 0.336732 0.165 Uiso 1 1 calc R U . . .
H10H H 0.200658 0.604609 0.315973 0.165 Uiso 1 1 calc R U . . .
C110 C 0.42555(17) 0.8441(3) 0.34295(8) 0.0546(9) Uani 1 1 d . . . . .
H110 H 0.436750 0.771133 0.350984 0.066 Uiso 1 1 calc R U . . .
C111 C 0.4600(2) 0.9238(4) 0.36648(11) 0.0921(16) Uani 1 1 d . . . . .
H11C H 0.449364 0.996567 0.359604 0.138 Uiso 1 1 calc R U . . .
H11D H 0.503627 0.913346 0.368684 0.138 Uiso 1 1 calc R U . . .
H11E H 0.448889 0.912120 0.386040 0.138 Uiso 1 1 calc R U . . .
C112 C 0.4475(2) 0.8547(4) 0.31275(9) 0.0788(13) Uani 1 1 d . . . . .
H11F H 0.425604 0.803980 0.297952 0.118 Uiso 1 1 calc R U . . .
H11G H 0.490927 0.839780 0.316354 0.118 Uiso 1 1 calc R U . . .
H11H H 0.439840 0.927130 0.304882 0.118 Uiso 1 1 calc R U . . .

loop_
_atom_site_aniso_label
_atom_site_aniso_U_11
_atom_site_aniso_U_22
_atom_site_aniso_U_33
_atom_site_aniso_U_23
_atom_site_aniso_U_13
_atom_site_aniso_U_12
Cu1 0.0500(3) 0.0818(4) 0.0615(3) -0.0126(3) 0.0094(2) -0.0200(3)
Cu2 0.0444(2) 0.0845(4) 0.0428(3) -0.0158(2) 0.0079(2) 0.0090(2)
Cu3 0.0517(3) 0.0435(3) 0.0662(3) -0.0098(2) 0.0188(2) -0.0090(2)
Cu4 0.0483(2) 0.0409(2) 0.0418(2) -0.00392(18) 0.01321(19) -0.00128(19)
Cl1 0.0554(6) 0.0781(7) 0.0667(6) -0.0203(5) 0.0275(5) -0.0218(5)
Cl2 0.0596(6) 0.0778(7) 0.0811(7) -0.0338(6) 0.0181(5) -0.0157(5)
N1 0.0500(19) 0.112(3) 0.0362(18) -0.0059(19) 0.0007(15) 0.003(2)
N2 0.046(2) 0.091(3) 0.083(3) -0.034(2) 0.0044(18) -0.0107(18)
N3 0.0378(15) 0.0380(15) 0.0383(15) -0.0014(12) 0.0069(12) -0.0015(12)
N4 0.0549(18) 0.0463(17) 0.0352(16) -0.0015(13) 0.0145(13) -0.0039(14)
N5 0.082(2) 0.047(2) 0.084(3) 0.0075(18) 0.029(2) -0.0060(18)
N6 0.0389(15) 0.0567(18) 0.0337(15) -0.0012(13) 0.0113(12) -0.0005(13)
C1 0.0347(19) 0.084(3) 0.039(2) 0.0005(19) 0.0066(15) 0.0055(19)
C2 0.0374(19) 0.063(2) 0.043(2) 0.0060(18) 0.0106(16) 0.0077(17)
C3 0.044(2) 0.091(3) 0.050(2) 0.020(2) 0.0154(18) 0.013(2)
C4 0.075(3) 0.092(4) 0.081(3) 0.035(3) 0.030(3) 0.025(3)
C5 0.093(4) 0.139(5) 0.094(4) 0.067(4) 0.042(3) 0.050(4)
C6 0.069(4) 0.199(8) 0.087(4) 0.074(5) 0.017(3) 0.047(4)
C7 0.059(3) 0.183(6) 0.058(3) 0.036(4) 0.000(2) 0.015(4)
C8 0.045(2) 0.121(4) 0.043(2) 0.020(3) 0.0085(18) 0.011(2)
C9 0.082(3) 0.149(5) 0.049(3) -0.027(3) 0.005(2) 0.000(3)
C10 0.067(3) 0.150(5) 0.090(4) -0.034(4) -0.016(3) -0.014(3)
C11 0.057(3) 0.114(5) 0.158(6) -0.083(4) 0.008(3) -0.011(3)
C12 0.083(4) 0.097(5) 0.223(8) -0.040(5) 0.047(5) -0.024(4)
C13 0.075(4) 0.115(5) 0.224(8) -0.024(5) 0.041(4) -0.031(4)
C14 0.060(3) 0.132(5) 0.160(6) -0.031(5) 0.046(4) -0.016(3)
C15 0.045(3) 0.119(4) 0.124(5) -0.043(4) 0.009(3) -0.003(3)
C16 0.046(2) 0.043(2) 0.050(2) 0.0033(17) 0.0154(17) 0.0056(16)
C17 0.045(2) 0.0329(18) 0.050(2) -0.0007(16) -0.0002(16) 0.0015(15)
C18 0.074(3) 0.048(2) 0.048(2) -0.0064(18) 0.008(2) -0.004(2)
C19 0.110(4) 0.070(3) 0.060(3) -0.018(2) 0.001(3) -0.007(3)
C20 0.096(4) 0.089(4) 0.089(4) -0.023(3) -0.018(3) -0.019(3)
C21 0.057(3) 0.071(3) 0.118(4) -0.016(3) -0.008(3) -0.018(2)
C22 0.049(2) 0.045(2) 0.080(3) 0.000(2) 0.004(2) -0.0028(18)
C23 0.111(4) 0.067(3) 0.049(2) -0.021(2) 0.034(2) -0.028(3)
C24 0.073(3) 0.154(6) 0.134(5) 0.045(4) 0.002(3) -0.017(4)
C25 0.169(6) 0.114(5) 0.117(5) 0.039(4) 0.085(4) 0.032(4)
C26 0.047(2) 0.074(3) 0.105(4) -0.005(3) 0.024(2) -0.010(2)
C27 0.103(4) 0.113(5) 0.137(5) 0.041(4) 0.050(4) 0.010(3)
C28 0.060(3) 0.089(4) 0.173(6) 0.004(4) 0.047(3) -0.005(3)
C29 0.0421(18) 0.0381(19) 0.0360(18) 0.0001(14) 0.0092(15) 0.0011(14)
C30 0.0368(18) 0.047(2) 0.0346(18) -0.0004(15) 0.0080(14) -0.0039(15)
C31 0.0422(19) 0.053(2) 0.0365(19) 0.0002(16) 0.0046(15) -0.0084(16)
C32 0.050(2) 0.084(3) 0.054(2) 0.006(2) 0.0094(19) -0.011(2)
C33 0.049(2) 0.110(4) 0.065(3) 0.002(3) -0.005(2) -0.014(2)
C34 0.060(3) 0.105(4) 0.057(3) -0.002(2) -0.016(2) -0.010(3)
C35 0.070(3) 0.080(3) 0.040(2) -0.001(2) 0.0015(19) -0.008(2)
C36 0.052(2) 0.045(2) 0.041(2) -0.0031(16) 0.0041(16) -0.0042(17)
C37 0.075(3) 0.069(3) 0.039(2) 0.0036(18) 0.0206(19) -0.004(2)
C38 0.098(3) 0.068(3) 0.068(3) 0.022(2) 0.025(3) -0.003(3)
C39 0.165(6) 0.049(3) 0.135(5) 0.013(3) 0.027(5) 0.014(3)
C40 0.189(8) 0.050(3) 0.184(7) -0.020(4) 0.006(7) 0.004(4)
C41 0.216(10) 0.100(6) 0.224(10) -0.006(6) 0.019(8) -0.067(6)
C42 0.115(5) 0.112(5) 0.158(6) 0.002(4) 0.044(4) -0.058(4)
C43 0.101(4) 0.088(4) 0.108(4) 0.010(3) 0.045(3) -0.029(3)
C44 0.0358(18) 0.053(2) 0.0398(19) 0.0016(16) 0.0133(15) -0.0037(15)
C45 0.0306(17) 0.069(2) 0.0313(18) -0.0046(17) 0.0062(14) -0.0050(16)
C46 0.049(2) 0.083(3) 0.040(2) 0.002(2) 0.0123(17) -0.014(2)
C47 0.067(3) 0.119(4) 0.044(2) 0.009(3) 0.018(2) -0.022(3)
C48 0.063(3) 0.140(5) 0.039(2) -0.020(3) 0.019(2) -0.018(3)
C49 0.062(3) 0.095(3) 0.057(3) -0.027(2) 0.023(2) -0.009(2)
C50 0.040(2) 0.082(3) 0.044(2) -0.011(2) 0.0110(16) 0.0001(19)
C51 0.106(4) 0.076(3) 0.068(3) 0.021(2) 0.040(3) -0.007(3)
C52 0.212(8) 0.141(6) 0.124(5) 0.045(5) 0.049(5) 0.094(6)
C53 0.175(7) 0.104(5) 0.200(8) -0.031(5) 0.066(6) -0.061(5)
C54 0.062(3) 0.075(3) 0.062(3) -0.005(2) 0.013(2) 0.021(2)
C55 0.087(4) 0.114(4) 0.106(4) 0.003(3) 0.002(3) 0.040(3)
C56 0.109(4) 0.068(3) 0.095(4) -0.015(3) 0.024(3) -0.003(3)
Cu5 0.0555(3) 0.0359(2) 0.0370(2) -0.00128(18) 0.00199(19) -0.00162(19)
Cu6 0.0417(2) 0.0558(3) 0.0432(2) -0.0090(2) 0.00804(19) 0.0006(2)
Cu7 0.0377(2) 0.0441(2) 0.0416(2) 0.00524(18) 0.00185(18) -0.00869(18)
Cu8 0.0472(2) 0.0613(3) 0.0478(3) -0.0056(2) 0.0165(2) -0.0088(2)
Cl3 0.0755(7) 0.0553(6) 0.0548(6) -0.0019(5) 0.0045(5) 0.0222(5)
Cl4 0.0700(6) 0.0605(6) 0.0477(5) -0.0020(4) 0.0183(5) -0.0237(5)
N7 0.0407(15) 0.0466(16) 0.0345(15) 0.0034(12) 0.0044(12) -0.0050(13)
N8 0.0483(17) 0.0446(17) 0.0397(16) -0.0010(13) 0.0136(13) -0.0044(13)
N9 0.0345(14) 0.0412(15) 0.0296(14) -0.0008(11) 0.0060(11) -0.0021(12)
N10 0.0314(14) 0.0445(16) 0.0396(15) 0.0013(13) 0.0013(12) -0.0010(12)
N11 0.0441(17) 0.057(2) 0.071(2) -0.0086(17) 0.0197(16) 0.0012(15)
N12 0.0378(14) 0.0342(15) 0.0328(15) -0.0003(11) 0.0042(12) 0.0005(11)
C57 0.0374(17) 0.0391(18) 0.0309(17) -0.0022(14) 0.0013(14) -0.0029(14)
C58 0.0302(16) 0.0458(19) 0.0365(18) -0.0013(15) 0.0059(14) -0.0050(14)
C59 0.0337(18) 0.057(2) 0.0374(19) 0.0018(16) 0.0032(14) -0.0046(16)
C60 0.047(2) 0.086(3) 0.049(2) 0.003(2) 0.0060(18) -0.020(2)
C61 0.050(2) 0.096(3) 0.068(3) -0.006(2) -0.003(2) -0.028(2)
C62 0.057(2) 0.103(4) 0.046(2) -0.001(2) -0.0117(19) -0.025(2)
C63 0.054(2) 0.076(3) 0.038(2) 0.0031(19) -0.0033(17) -0.010(2)
C64 0.0396(19) 0.053(2) 0.039(2) -0.0026(16) 0.0028(15) 0.0021(16)
C65 0.057(2) 0.051(2) 0.0381(19) 0.0091(16) 0.0070(17) -0.0045(18)
C66 0.065(2) 0.058(2) 0.041(2) 0.0028(17) 0.0192(18) -0.0050(19)
C67 0.069(2) 0.050(2) 0.049(2) 0.0004(18) 0.0129(19) -0.0116(19)
C68 0.113(4) 0.050(2) 0.057(3) -0.012(2) 0.024(3) -0.011(2)
C69 0.134(4) 0.068(3) 0.066(3) -0.014(2) 0.042(3) 0.022(3)
C70 0.089(3) 0.081(3) 0.075(3) -0.006(2) 0.045(3) 0.008(3)
C71 0.057(2) 0.065(3) 0.062(3) -0.008(2) 0.025(2) -0.005(2)
C72 0.0350(17) 0.049(2) 0.0371(19) -0.0032(15) 0.0121(15) -0.0070(15)
C73 0.0295(16) 0.047(2) 0.0311(17) 0.0001(15) 0.0027(13) -0.0024(14)
C74 0.049(2) 0.050(2) 0.0339(19) 0.0028(16) 0.0016(15) -0.0013(17)
C75 0.063(2) 0.055(2) 0.045(2) 0.0133(18) 0.0082(18) -0.0011(19)
C76 0.060(2) 0.091(3) 0.0297(19) 0.010(2) 0.0075(17) 0.000(2)
C77 0.053(2) 0.071(3) 0.041(2) -0.0071(19) 0.0117(17) 0.001(2)
C78 0.0344(17) 0.056(2) 0.0379(19) 0.0005(16) 0.0077(14) -0.0025(16)
C79 0.091(3) 0.046(2) 0.050(2) 0.0001(18) 0.016(2) -0.001(2)
C80 0.185(6) 0.092(4) 0.105(4) -0.048(3) 0.047(4) -0.053(4)
C81 0.128(5) 0.120(5) 0.091(4) -0.021(3) 0.016(3) 0.062(4)
C82 0.059(2) 0.052(2) 0.060(2) -0.0030(19) 0.0254(19) 0.0052(19)
C83 0.099(3) 0.060(3) 0.097(4) -0.020(3) 0.042(3) -0.015(3)
C84 0.072(3) 0.084(3) 0.113(4) 0.015(3) 0.012(3) 0.025(3)
C85 0.0294(16) 0.0446(19) 0.0327(17) 0.0043(14) 0.0024(13) -0.0065(14)
C86 0.0343(17) 0.0418(19) 0.0303(17) -0.0006(14) 0.0052(13) -0.0020(14)
C87 0.0391(18) 0.0433(19) 0.0350(18) -0.0015(15) 0.0080(14) -0.0041(15)
C88 0.066(2) 0.052(2) 0.051(2) -0.0051(19) 0.0045(19) -0.0027(19)
C89 0.081(3) 0.070(3) 0.054(3) -0.026(2) 0.006(2) -0.014(2)
C90 0.061(3) 0.085(3) 0.047(2) -0.011(2) -0.0091(19) -0.013(2)
C91 0.044(2) 0.073(3) 0.043(2) 0.0008(19) -0.0041(17) -0.0032(19)
C92 0.0379(18) 0.049(2) 0.0412(19) -0.0001(16) 0.0039(15) -0.0074(16)
C93 0.046(2) 0.057(2) 0.054(2) 0.0034(18) -0.0032(17) 0.0099(18)
C94 0.044(2) 0.091(3) 0.083(3) 0.002(3) 0.010(2) 0.016(2)
C95 0.055(2) 0.070(3) 0.090(3) -0.019(2) 0.023(2) -0.014(2)
C96 0.088(3) 0.068(3) 0.119(4) -0.003(3) 0.038(3) -0.022(3)
C97 0.102(4) 0.133(5) 0.127(5) -0.008(4) 0.065(4) -0.042(4)
C98 0.080(3) 0.132(5) 0.109(4) -0.030(4) 0.057(3) -0.013(3)
C99 0.068(3) 0.085(3) 0.112(4) -0.026(3) 0.040(3) 0.010(2)
C100 0.0383(18) 0.0374(18) 0.042(2) -0.0024(15) 0.0115(15) -0.0019(14)
C101 0.050(2) 0.0353(18) 0.0325(18) -0.0026(14) 0.0037(15) 0.0047(15)
C102 0.051(2) 0.050(2) 0.0383(19) 0.0031(16) 0.0003(16) 0.0108(17)
C103 0.063(3) 0.075(3) 0.057(3) 0.012(2) 0.005(2) 0.021(2)
C104 0.093(3) 0.061(3) 0.056(3) 0.022(2) 0.004(2) 0.026(3)
C105 0.090(3) 0.048(2) 0.062(3) 0.017(2) 0.017(2) 0.000(2)
C106 0.063(2) 0.038(2) 0.041(2) -0.0001(16) 0.0091(17) -0.0013(17)
C107 0.040(2) 0.075(3) 0.062(3) 0.016(2) 0.0054(18) 0.0105(19)
C108 0.101(4) 0.125(5) 0.114(4) 0.035(4) 0.056(3) 0.030(3)
C109 0.096(4) 0.117(4) 0.101(4) 0.008(3) -0.017(3) -0.036(3)
C110 0.066(2) 0.051(2) 0.049(2) -0.0011(17) 0.0163(19) -0.0145(19)
C111 0.091(3) 0.104(4) 0.082(3) -0.033(3) 0.022(3) -0.035(3)
C112 0.090(3) 0.087(3) 0.065(3) -0.003(2) 0.027(2) -0.018(3)

loop_
_atom_type_symbol
_atom_type_description
_atom_type_scat_dispersion_real
_atom_type_scat_dispersion_imag
_atom_type_scat_source
C C 0.0033 0.0016 'International Tables Vol C Tables 4.2.6.8 and 6.1.1.4'
H H 0.0000 0.0000 'International Tables Vol C Tables 4.2.6.8 and 6.1.1.4'
Cl Cl 0.1484 0.1585 'International Tables Vol C Tables 4.2.6.8 and 6.1.1.4'
Cu Cu 0.3201 1.2651 'International Tables Vol C Tables 4.2.6.8 and 6.1.1.4'
N N 0.0061 0.0033 'International Tables Vol C Tables 4.2.6.8 and 6.1.1.4'

loop_
_geom_angle_atom_site_label_1
_geom_angle_atom_site_label_2
_geom_angle_atom_site_label_3
_geom_angle
_geom_angle_site_symmetry_1
_geom_angle_site_symmetry_3
_geom_angle_publ_flag
Cu2 Cu1 Cu3 56.837(17) . . ?
Cu2 Cu1 Cu4 57.477(16) . . ?
Cu2 Cu1 Cl2 54.88(3) . . ?
Cu4 Cu1 Cu3 44.462(14) . . ?
Cu4 Cu1 Cl2 80.82(2) . . ?
Cl1 Cu1 Cu2 110.74(3) . . ?
Cl1 Cu1 Cu3 66.02(3) . . ?
Cl1 Cu1 Cu4 54.81(3) . . ?
Cl1 Cu1 Cl2 100.97(4) . . ?
Cl2 Cu1 Cu3 40.21(2) . . ?
N2 Cu1 Cu2 122.69(10) . . ?
N2 Cu1 Cu3 133.27(11) . . ?
N2 Cu1 Cu4 177.59(12) . . ?
N2 Cu1 Cl1 124.32(11) . . ?
N2 Cu1 Cl2 97.34(10) . . ?
C1 Cu1 Cu2 50.30(10) . . ?
C1 Cu1 Cu3 102.46(9) . . ?
C1 Cu1 Cu4 75.22(9) . . ?
C1 Cu1 Cl1 119.24(10) . . ?
C1 Cu1 Cl2 102.85(10) . . ?
C1 Cu1 N2 106.80(15) . . ?
Cu1 Cu2 Cu3 78.16(2) . . ?
Cu1 Cu2 Cu4 67.733(18) . . ?
Cu1 Cu2 Cl2 72.24(3) . . ?
Cu4 Cu2 Cu3 51.962(15) . . ?
Cl2 Cu2 Cu3 47.64(3) . . ?
Cl2 Cu2 Cu4 94.35(3) . . ?
N6 Cu2 Cu1 167.49(8) . . ?
N6 Cu2 Cu3 89.64(8) . . ?
N6 Cu2 Cu4 106.91(8) . . ?
N6 Cu2 Cl2 97.49(9) . . ?
N6 Cu2 C1 136.94(14) . . ?
C1 Cu2 Cu1 55.03(11) . . ?
C1 Cu2 Cu3 125.89(10) . . ?
C1 Cu2 Cu4 83.46(10) . . ?
C1 Cu2 Cl2 123.83(11) . . ?
Cu2 Cu3 Cu1 44.998(13) . . ?
Cu2 Cu3 Cl1 77.91(2) . . ?
Cu4 Cu3 Cu1 54.029(16) . . ?
Cu4 Cu3 Cu2 56.011(16) . . ?
Cu4 Cu3 Cl1 46.86(2) . . ?
Cl1 Cu3 Cu1 39.32(2) . . ?
Cl2 Cu3 Cu1 58.52(3) . . ?
Cl2 Cu3 Cu2 56.97(3) . . ?
Cl2 Cu3 Cu4 106.37(4) . . ?
Cl2 Cu3 Cl1 93.13(4) . . ?
N5 Cu3 Cu1 131.35(10) . . ?
N5 Cu3 Cu2 174.81(9) . . ?
N5 Cu3 Cu4 119.22(9) . . ?
N5 Cu3 Cl1 97.26(9) . . ?
N5 Cu3 Cl2 125.80(10) . . ?
C29 Cu3 Cu1 103.34(9) . . ?
C29 Cu3 Cu2 76.61(9) . . ?
C29 Cu3 Cu4 52.96(9) . . ?
C29 Cu3 Cl1 96.48(9) . . ?
C29 Cu3 Cl2 129.19(10) . . ?
C29 Cu3 N5 102.25(13) . . ?
Cu2 Cu4 Cu1 54.790(16) . . ?
Cu3 Cu4 Cu1 81.51(2) . . ?
Cu3 Cu4 Cu2 72.027(19) . . ?
Cl1 Cu4 Cu1 50.69(3) . . ?
Cl1 Cu4 Cu2 104.11(3) . . ?
Cl1 Cu4 Cu3 85.01(3) . . ?
N3 Cu4 Cu1 105.63(8) . . ?
N3 Cu4 Cu2 101.43(8) . . ?
N3 Cu4 Cu3 165.49(8) . . ?
N3 Cu4 Cl1 109.34(8) . . ?
N3 Cu4 C29 115.24(12) . . ?
C29 Cu4 Cu1 128.23(9) . . ?
C29 Cu4 Cu2 86.07(9) . . ?
C29 Cu4 Cu3 52.40(9) . . ?
C29 Cu4 Cl1 131.14(9) . . ?
Cu1 Cl1 Cu3 74.65(3) . . ?
Cu1 Cl1 Cu4 74.49(3) . . ?
Cu4 Cl1 Cu3 48.13(2) . . ?
Cu2 Cl2 Cu1 52.88(2) . . ?
Cu3 Cl2 Cu1 81.27(3) . . ?
Cu3 Cl2 Cu2 75.39(3) . . ?
C1 N1 C9 124.1(4) . . ?
C8 N1 C1 112.1(3) . . ?
C8 N1 C9 122.7(4) . . ?
C10 N2 Cu1 109.4(3) . . ?
C10 N2 C11 109.3(4) . . ?
C10 N2 C15 106.7(4) . . ?
C11 N2 Cu1 110.5(3) . . ?
C11 N2 C15 107.5(4) . . ?
C15 N2 Cu1 113.3(3) . . ?
C16 N3 Cu4 121.7(2) . . ?
C16 N3 C17 117.1(3) . . ?
C17 N3 Cu4 121.2(2) . . ?
C29 N4 C37 121.8(3) . . ?
C36 N4 C29 111.6(3) . . ?
C36 N4 C37 123.7(3) . . ?
C38 N5 Cu3 110.9(2) . . ?
C38 N5 C39 107.7(4) . . ?
C38 N5 C43 109.4(4) . . ?
C39 N5 Cu3 112.5(3) . . ?
C43 N5 Cu3 108.0(3) . . ?
C43 N5 C39 108.3(4) . . ?
C44 N6 Cu2 125.7(2) . . ?
C44 N6 C45 115.9(3) . . ?
C45 N6 Cu2 118.3(2) . . ?
Cu2 C1 Cu1 74.67(14) . . ?
N1 C1 Cu1 103.9(3) . . ?
N1 C1 Cu2 120.1(3) . . ?
N1 C1 C2 104.7(3) . . ?
C2 C1 Cu1 122.5(2) . . ?
C2 C1 Cu2 126.8(2) . . ?
C1 C2 C3 109.5(3) . . ?
C1 C2 C16 129.8(3) . . ?
C16 C2 C3 120.7(4) . . ?
C4 C3 C2 135.0(4) . . ?
C4 C3 C8 119.2(4) . . ?
C8 C3 C2 105.8(4) . . ?
C3 C4 H4 120.9 . . ?
C5 C4 C3 118.2(5) . . ?
C5 C4 H4 120.9 . . ?
C4 C5 H5 119.3 . . ?
C6 C5 C4 121.4(6) . . ?
C6 C5 H5 119.3 . . ?
C5 C6 H6 118.8 . . ?
C7 C6 C5 122.5(5) . . ?
C7 C6 H6 118.8 . . ?
C6 C7 H7 121.7 . . ?
C6 C7 C8 116.7(6) . . ?
C8 C7 H7 121.7 . . ?
N1 C8 C3 107.8(3) . . ?
N1 C8 C7 130.2(5) . . ?
C3 C8 C7 122.0(5) . . ?
N1 C9 H9A 109.7 . . ?
N1 C9 H9B 109.7 . . ?
N1 C9 C10 109.9(4) . . ?
H9A C9 H9B 108.2 . . ?
C10 C9 H9A 109.7 . . ?
C10 C9 H9B 109.7 . . ?
N2 C10 C9 113.1(4) . . ?
N2 C10 H10A 109.0 . . ?
N2 C10 H10B 109.0 . . ?
C9 C10 H10A 109.0 . . ?
C9 C10 H10B 109.0 . . ?
H10A C10 H10B 107.8 . . ?
N2 C11 H11A 109.1 . . ?
N2 C11 H11B 109.1 . . ?
N2 C11 C12 112.4(5) . . ?
H11A C11 H11B 107.9 . . ?
C12 C11 H11A 109.1 . . ?
C12 C11 H11B 109.1 . . ?
C11 C12 H12A 109.3 . . ?
C11 C12 H12B 109.3 . . ?
C11 C12 C13 111.4(6) . . ?
H12A C12 H12B 108.0 . . ?
C13 C12 H12A 109.3 . . ?
C13 C12 H12B 109.3 . . ?
C12 C13 H13A 109.9 . . ?
C12 C13 H13B 109.9 . . ?
C12 C13 C14 108.9(5) . . ?
H13A C13 H13B 108.3 . . ?
C14 C13 H13A 109.9 . . ?
C14 C13 H13B 109.9 . . ?
C13 C14 H14A 109.2 . . ?
C13 C14 H14B 109.2 . . ?
H14A C14 H14B 107.9 . . ?
C15 C14 C13 111.9(5) . . ?
C15 C14 H14A 109.2 . . ?
C15 C14 H14B 109.2 . . ?
N2 C15 H15A 109.2 . . ?
N2 C15 H15B 109.2 . . ?
C14 C15 N2 112.0(4) . . ?
C14 C15 H15A 109.2 . . ?
C14 C15 H15B 109.2 . . ?
H15A C15 H15B 107.9 . . ?
N3 C16 C2 128.3(3) . . ?
N3 C16 H16 115.8 . . ?
C2 C16 H16 115.8 . . ?
C18 C17 N3 119.3(3) . . ?
C22 C17 N3 119.1(3) . . ?
C22 C17 C18 121.5(3) . . ?
C17 C18 C23 121.3(3) . . ?
C19 C18 C17 118.1(4) . . ?
C19 C18 C23 120.6(4) . . ?
C18 C19 H19 119.4 . . ?
C20 C19 C18 121.3(5) . . ?
C20 C19 H19 119.4 . . ?
C19 C20 H20 119.7 . . ?
C21 C20 C19 120.5(5) . . ?
C21 C20 H20 119.7 . . ?
C20 C21 H21 119.1 . . ?
C20 C21 C22 121.9(4) . . ?
C22 C21 H21 119.1 . . ?
C17 C22 C21 116.8(4) . . ?
C17 C22 C26 123.5(3) . . ?
C21 C22 C26 119.7(4) . . ?
C18 C23 H23 107.4 . . ?
C18 C23 C24 112.0(4) . . ?
C18 C23 C25 114.0(4) . . ?
C24 C23 H23 107.4 . . ?
C25 C23 H23 107.4 . . ?
C25 C23 C24 108.3(4) . . ?
C23 C24 H24A 109.5 . . ?
C23 C24 H24B 109.5 . . ?
C23 C24 H24C 109.5 . . ?
H24A C24 H24B 109.5 . . ?
H24A C24 H24C 109.5 . . ?
H24B C24 H24C 109.5 . . ?
C23 C25 H25A 109.5 . . ?
C23 C25 H25B 109.5 . . ?
C23 C25 H25C 109.5 . . ?
H25A C25 H25B 109.5 . . ?
H25A C25 H25C 109.5 . . ?
H25B C25 H25C 109.5 . . ?
C22 C26 H26 107.9 . . ?
C22 C26 C27 111.9(4) . . ?
C22 C26 C28 111.6(4) . . ?
C27 C26 H26 107.9 . . ?
C27 C26 C28 109.3(4) . . ?
C28 C26 H26 107.9 . . ?
C26 C27 H27A 109.5 . . ?
C26 C27 H27B 109.5 . . ?
C26 C27 H27C 109.5 . . ?
H27A C27 H27B 109.5 . . ?
H27A C27 H27C 109.5 . . ?
H27B C27 H27C 109.5 . . ?
C26 C28 H28A 109.5 . . ?
C26 C28 H28B 109.5 . . ?
C26 C28 H28C 109.5 . . ?
H28A C28 H28B 109.5 . . ?
H28A C28 H28C 109.5 . . ?
H28B C28 H28C 109.5 . . ?
Cu3 C29 Cu4 74.64(11) . . ?
N4 C29 Cu3 114.1(2) . . ?
N4 C29 Cu4 112.2(2) . . ?
N4 C29 C30 105.2(3) . . ?
C30 C29 Cu3 121.4(2) . . ?
C30 C29 Cu4 127.2(2) . . ?
C29 C30 C31 108.5(3) . . ?
C44 C30 C29 128.0(3) . . ?
C44 C30 C31 123.2(3) . . ?
C32 C31 C30 134.4(3) . . ?
C36 C31 C30 107.3(3) . . ?
C36 C31 C32 118.3(3) . . ?
C31 C32 H32 120.3 . . ?
C33 C32 C31 119.4(4) . . ?
C33 C32 H32 120.3 . . ?
C32 C33 H33 119.5 . . ?
C32 C33 C34 120.9(4) . . ?
C34 C33 H33 119.5 . . ?
C33 C34 H34 119.2 . . ?
C35 C34 C33 121.5(4) . . ?
C35 C34 H34 119.2 . . ?
C34 C35 H35 121.4 . . ?
C34 C35 C36 117.3(4) . . ?
C36 C35 H35 121.4 . . ?
C31 C36 N4 107.4(3) . . ?
C31 C36 C35 122.5(3) . . ?
C35 C36 N4 130.0(3) . . ?
N4 C37 H37A 109.5 . . ?
N4 C37 H37B 109.5 . . ?
N4 C37 C38 110.7(3) . . ?
H37A C37 H37B 108.1 . . ?
C38 C37 H37A 109.5 . . ?
C38 C37 H37B 109.5 . . ?
N5 C38 C37 113.9(3) . . ?
N5 C38 H38A 108.8 . . ?
N5 C38 H38B 108.8 . . ?
C37 C38 H38A 108.8 . . ?
C37 C38 H38B 108.8 . . ?
H38A C38 H38B 107.7 . . ?
N5 C39 H39A 109.4 . . ?
N5 C39 H39B 109.4 . . ?
N5 C39 C40 111.1(5) . . ?
H39A C39 H39B 108.0 . . ?
C40 C39 H39A 109.4 . . ?
C40 C39 H39B 109.4 . . ?
C39 C40 H40A 109.0 . . ?
C39 C40 H40B 109.0 . . ?
H40A C40 H40B 107.8 . . ?
C41 C40 C39 113.0(7) . . ?
C41 C40 H40A 109.0 . . ?
C41 C40 H40B 109.0 . . ?
C40 C41 H41A 109.6 . . ?
C40 C41 H41B 109.6 . . ?
H41A C41 H41B 108.1 . . ?
C42 C41 C40 110.4(6) . . ?
C42 C41 H41A 109.6 . . ?
C42 C41 H41B 109.6 . . ?
C41 C42 H42A 109.4 . . ?
C41 C42 H42B 109.4 . . ?
C41 C42 C43 111.2(6) . . ?
H42A C42 H42B 108.0 . . ?
C43 C42 H42A 109.4 . . ?
C43 C42 H42B 109.4 . . ?
N5 C43 C42 112.5(4) . . ?
N5 C43 H43A 109.1 . . ?
N5 C43 H43B 109.1 . . ?
C42 C43 H43A 109.1 . . ?
C42 C43 H43B 109.1 . . ?
H43A C43 H43B 107.8 . . ?
N6 C44 C30 128.0(3) . . ?
N6 C44 H44 116.0 . . ?
C30 C44 H44 116.0 . . ?
C46 C45 N6 118.7(3) . . ?
C50 C45 N6 120.4(3) . . ?
C50 C45 C46 120.9(3) . . ?
C45 C46 C51 120.9(3) . . ?
C47 C46 C45 117.9(4) . . ?
C47 C46 C51 121.0(4) . . ?
C46 C47 H47 119.0 . . ?
C48 C47 C46 122.0(4) . . ?
C48 C47 H47 119.0 . . ?
C47 C48 H48 120.4 . . ?
C47 C48 C49 119.3(4) . . ?
C49 C48 H48 120.4 . . ?
C48 C49 H49 119.0 . . ?
C48 C49 C50 122.1(4) . . ?
C50 C49 H49 119.0 . . ?
C45 C50 C54 122.8(3) . . ?
C49 C50 C45 117.8(4) . . ?
C49 C50 C54 119.4(4) . . ?
C46 C51 H51 107.4 . . ?
C46 C51 C53 109.9(4) . . ?
C52 C51 C46 113.8(4) . . ?
C52 C51 H51 107.4 . . ?
C52 C51 C53 110.6(5) . . ?
C53 C51 H51 107.4 . . ?
C51 C52 H52A 109.5 . . ?
C51 C52 H52B 109.5 . . ?
C51 C52 H52C 109.5 . . ?
H52A C52 H52B 109.5 . . ?
H52A C52 H52C 109.5 . . ?
H52B C52 H52C 109.5 . . ?
C51 C53 H53A 109.5 . . ?
C51 C53 H53B 109.5 . . ?
C51 C53 H53C 109.5 . . ?
H53A C53 H53B 109.5 . . ?
H53A C53 H53C 109.5 . . ?
H53B C53 H53C 109.5 . . ?
C50 C54 H54 107.4 . . ?
C50 C54 C55 110.8(4) . . ?
C50 C54 C56 113.1(3) . . ?
C55 C54 H54 107.4 . . ?
C56 C54 H54 107.4 . . ?
C56 C54 C55 110.6(4) . . ?
C54 C55 H55A 109.5 . . ?
C54 C55 H55B 109.5 . . ?
C54 C55 H55C 109.5 . . ?
H55A C55 H55B 109.5 . . ?
H55A C55 H55C 109.5 . . ?
H55B C55 H55C 109.5 . . ?
C54 C56 H56A 109.5 . . ?
C54 C56 H56B 109.5 . . ?
C54 C56 H56C 109.5 . . ?
H56A C56 H56B 109.5 . . ?
H56A C56 H56C 109.5 . . ?
H56B C56 H56C 109.5 . . ?
Cu6 Cu5 Cu7 65.053(17) . . ?
Cu6 Cu5 Cu8 60.308(15) . . ?
Cu6 Cu5 Cl4 55.63(2) . . ?
Cu7 Cu5 Cu8 50.969(14) . . ?
Cu7 Cu5 Cl4 91.62(3) . . ?
Cl4 Cu5 Cu8 44.79(2) . . ?
N12 Cu5 Cu6 149.37(8) . . ?
N12 Cu5 Cu7 104.76(7) . . ?
N12 Cu5 Cu8 90.41(7) . . ?
N12 Cu5 Cl4 97.98(8) . . ?
N12 Cu5 C57 155.46(12) . . ?
C57 Cu5 Cu6 55.15(9) . . ?
C57 Cu5 Cu7 85.05(9) . . ?
C57 Cu5 Cu8 112.68(9) . . ?
C57 Cu5 Cl4 104.26(9) . . ?
Cu5 Cu6 Cu7 59.260(15) . . ?
Cu5 Cu6 Cu8 70.800(17) . . ?
Cu5 Cu6 Cl4 70.90(3) . . ?
Cu7 Cu6 Cu8 53.004(14) . . ?
Cl3 Cu6 Cu5 119.30(3) . . ?
Cl3 Cu6 Cu7 60.69(3) . . ?
Cl3 Cu6 Cu8 67.29(3) . . ?
Cl3 Cu6 Cl4 108.96(4) . . ?
Cl4 Cu6 Cu7 97.00(3) . . ?
Cl4 Cu6 Cu8 50.00(2) . . ?
N8 Cu6 Cu5 130.29(8) . . ?
N8 Cu6 Cu7 164.28(7) . . ?
N8 Cu6 Cu8 138.19(7) . . ?
N8 Cu6 Cl3 110.18(8) . . ?
N8 Cu6 Cl4 98.22(7) . . ?
C57 Cu6 Cu5 50.50(8) . . ?
C57 Cu6 Cu7 79.21(8) . . ?
C57 Cu6 Cu8 118.31(8) . . ?
C57 Cu6 Cl3 123.78(9) . . ?
C57 Cu6 Cl4 113.85(9) . . ?
C57 Cu6 N8 98.08(11) . . ?
Cu5 Cu7 Cu6 55.686(15) . . ?
Cu8 Cu7 Cu5 75.528(18) . . ?
Cu8 Cu7 Cu6 66.314(16) . . ?
Cu8 Cu7 Cl3 69.97(3) . . ?
Cl3 Cu7 Cu5 107.06(3) . . ?
Cl3 Cu7 Cu6 51.89(2) . . ?
N9 Cu7 Cu5 96.83(7) . . ?
N9 Cu7 Cu6 105.31(7) . . ?
N9 Cu7 Cu8 170.84(7) . . ?
N9 Cu7 Cl3 108.30(8) . . ?
N9 Cu7 C85 132.49(11) . . ?
C85 Cu7 Cu5 88.73(9) . . ?
C85 Cu7 Cu6 116.26(9) . . ?
C85 Cu7 Cu8 53.47(9) . . ?
C85 Cu7 Cl3 114.96(9) . . ?
Cu6 Cu8 Cu5 48.891(13) . . ?
Cu6 Cu8 Cl3 47.46(2) . . ?
Cu7 Cu8 Cu5 53.503(15) . . ?
Cu7 Cu8 Cu6 60.682(16) . . ?
Cu7 Cu8 Cl3 56.27(2) . . ?
Cl3 Cu8 Cu5 87.03(2) . . ?
Cl4 Cu8 Cu5 63.19(3) . . ?
Cl4 Cu8 Cu6 57.95(3) . . ?
Cl4 Cu8 Cu7 110.78(3) . . ?
Cl4 Cu8 Cl3 98.49(3) . . ?
N11 Cu8 Cu5 166.55(8) . . ?
N11 Cu8 Cu6 144.56(8) . . ?
N11 Cu8 Cu7 127.71(9) . . ?
N11 Cu8 Cl3 104.50(8) . . ?
N11 Cu8 Cl4 120.53(9) . . ?
C85 Cu8 Cu5 74.38(8) . . ?
C85 Cu8 Cu6 108.97(8) . . ?
C85 Cu8 Cu7 51.37(8) . . ?
C85 Cu8 Cl3 101.07(9) . . ?
C85 Cu8 Cl4 131.86(9) . . ?
C85 Cu8 N11 96.27(11) . . ?
Cu6 Cl3 Cu7 67.42(3) . . ?
Cu6 Cl3 Cu8 65.25(3) . . ?
Cu7 Cl3 Cu8 53.77(2) . . ?
Cu6 Cl4 Cu5 53.47(2) . . ?
Cu8 Cl4 Cu5 72.02(3) . . ?
Cu8 Cl4 Cu6 72.05(3) . . ?
C57 N7 C64 111.6(3) . . ?
C57 N7 C65 122.6(3) . . ?
C64 N7 C65 124.7(3) . . ?
C66 N8 Cu6 113.5(2) . . ?
C66 N8 C67 111.5(3) . . ?
C66 N8 C71 111.8(3) . . ?
C67 N8 Cu6 104.08(19) . . ?
C67 N8 C71 108.9(3) . . ?
C71 N8 Cu6 106.6(2) . . ?
C72 N9 Cu7 124.4(2) . . ?
C72 N9 C73 116.0(2) . . ?
C73 N9 Cu7 119.35(18) . . ?
C85 N10 C92 111.5(3) . . ?
C85 N10 C93 122.3(3) . . ?
C92 N10 C93 124.2(3) . . ?
C94 N11 Cu8 112.4(2) . . ?
C94 N11 C99 107.2(3) . . ?
C95 N11 Cu8 106.9(2) . . ?
C95 N11 C94 108.2(3) . . ?
C95 N11 C99 108.5(3) . . ?
C99 N11 Cu8 113.5(3) . . ?
C100 N12 Cu5 126.9(2) . . ?
C100 N12 C101 115.6(3) . . ?
C101 N12 Cu5 117.47(19) . . ?
Cu5 C57 Cu6 74.36(10) . . ?
N7 C57 Cu5 121.5(2) . . ?
N7 C57 Cu6 105.0(2) . . ?
N7 C57 C58 105.8(3) . . ?
C58 C57 Cu5 124.4(2) . . ?
C58 C57 Cu6 121.8(2) . . ?
C57 C58 C59 108.6(3) . . ?
C57 C58 C72 128.3(3) . . ?
C72 C58 C59 123.0(3) . . ?
C60 C59 C58 134.2(3) . . ?
C64 C59 C58 106.6(3) . . ?
C64 C59 C60 119.2(3) . . ?
C59 C60 H60 120.8 . . ?
C61 C60 C59 118.4(4) . . ?
C61 C60 H60 120.8 . . ?
C60 C61 H61 119.5 . . ?
C62 C61 C60 121.0(4) . . ?
C62 C61 H61 119.5 . . ?
C61 C62 H62 119.1 . . ?
C63 C62 C61 121.8(4) . . ?
C63 C62 H62 119.1 . . ?
C62 C63 H63 121.2 . . ?
C62 C63 C64 117.6(3) . . ?
C64 C63 H63 121.2 . . ?
N7 C64 C59 107.4(3) . . ?
N7 C64 C63 130.5(3) . . ?
C63 C64 C59 122.0(3) . . ?
N7 C65 H65A 109.0 . . ?
N7 C65 H65B 109.0 . . ?
N7 C65 C66 112.7(3) . . ?
H65A C65 H65B 107.8 . . ?
C66 C65 H65A 109.0 . . ?
C66 C65 H65B 109.0 . . ?
N8 C66 C65 113.5(3) . . ?
N8 C66 H66A 108.9 . . ?
N8 C66 H66B 108.9 . . ?
C65 C66 H66A 108.9 . . ?
C65 C66 H66B 108.9 . . ?
H66A C66 H66B 107.7 . . ?
N8 C67 H67A 108.8 . . ?
N8 C67 H67B 108.8 . . ?
N8 C67 C68 113.6(3) . . ?
H67A C67 H67B 107.7 . . ?
C68 C67 H67A 108.8 . . ?
C68 C67 H67B 108.8 . . ?
C67 C68 H68A 109.3 . . ?
C67 C68 H68B 109.3 . . ?
H68A C68 H68B 108.0 . . ?
C69 C68 C67 111.6(4) . . ?
C69 C68 H68A 109.3 . . ?
C69 C68 H68B 109.3 . . ?
C68 C69 H69A 109.4 . . ?
C68 C69 H69B 109.4 . . ?
C68 C69 C70 111.2(4) . . ?
H69A C69 H69B 108.0 . . ?
C70 C69 H69A 109.4 . . ?
C70 C69 H69B 109.4 . . ?
C69 C70 H70A 109.6 . . ?
C69 C70 H70B 109.6 . . ?
H70A C70 H70B 108.1 . . ?
C71 C70 C69 110.1(3) . . ?
C71 C70 H70A 109.6 . . ?
C71 C70 H70B 109.6 . . ?
N8 C71 C70 113.8(3) . . ?
N8 C71 H71A 108.8 . . ?
N8 C71 H71B 108.8 . . ?
C70 C71 H71A 108.8 . . ?
C70 C71 H71B 108.8 . . ?
H71A C71 H71B 107.7 . . ?
N9 C72 C58 127.4(3) . . ?
N9 C72 H72 116.3 . . ?
C58 C72 H72 116.3 . . ?
C74 C73 N9 119.5(3) . . ?
C78 C73 N9 119.4(3) . . ?
C78 C73 C74 121.1(3) . . ?
C73 C74 C79 122.4(3) . . ?
C75 C74 C73 117.6(3) . . ?
C75 C74 C79 119.9(3) . . ?
C74 C75 H75 119.1 . . ?
C76 C75 C74 121.8(4) . . ?
C76 C75 H75 119.1 . . ?
C75 C76 H76 120.1 . . ?
C77 C76 C75 119.9(3) . . ?
C77 C76 H76 120.1 . . ?
C76 C77 H77 119.3 . . ?
C76 C77 C78 121.3(3) . . ?
C78 C77 H77 119.3 . . ?
C73 C78 C82 120.8(3) . . ?
C77 C78 C73 118.3(3) . . ?
C77 C78 C82 120.7(3) . . ?
C74 C79 H79 107.6 . . ?
C74 C79 C81 109.7(3) . . ?
C80 C79 C74 112.3(4) . . ?
C80 C79 H79 107.6 . . ?
C80 C79 C81 111.8(4) . . ?
C81 C79 H79 107.6 . . ?
C79 C80 H80A 109.5 . . ?
C79 C80 H80B 109.5 . . ?
C79 C80 H80C 109.5 . . ?
H80A C80 H80B 109.5 . . ?
H80A C80 H80C 109.5 . . ?
H80B C80 H80C 109.5 . . ?
C79 C81 H81A 109.5 . . ?
C79 C81 H81B 109.5 . . ?
C79 C81 H81C 109.5 . . ?
H81A C81 H81B 109.5 . . ?
H81A C81 H81C 109.5 . . ?
H81B C81 H81C 109.5 . . ?
C78 C82 H82 107.6 . . ?
C78 C82 C83 113.4(3) . . ?
C78 C82 C84 109.4(3) . . ?
C83 C82 H82 107.6 . . ?
C84 C82 H82 107.6 . . ?
C84 C82 C83 110.8(3) . . ?
C82 C83 H83A 109.5 . . ?
C82 C83 H83B 109.5 . . ?
C82 C83 H83C 109.5 . . ?
H83A C83 H83B 109.5 . . ?
H83A C83 H83C 109.5 . . ?
H83B C83 H83C 109.5 . . ?
C82 C84 H84A 109.5 . . ?
C82 C84 H84B 109.5 . . ?
C82 C84 H84C 109.5 . . ?
H84A C84 H84B 109.5 . . ?
H84A C84 H84C 109.5 . . ?
H84B C84 H84C 109.5 . . ?
Cu7 C85 Cu8 75.17(11) . . ?
N10 C85 Cu7 116.2(2) . . ?
N10 C85 Cu8 109.0(2) . . ?
N10 C85 C86 105.8(3) . . ?
C86 C85 Cu7 126.7(2) . . ?
C86 C85 Cu8 120.7(2) . . ?
C85 C86 C87 108.3(3) . . ?
C85 C86 C100 128.1(3) . . ?
C100 C86 C87 123.4(3) . . ?
C88 C87 C86 134.7(3) . . ?
C92 C87 C86 107.1(3) . . ?
C92 C87 C88 118.3(3) . . ?
C87 C88 H88 120.6 . . ?
C89 C88 C87 118.8(4) . . ?
C89 C88 H88 120.6 . . ?
C88 C89 H89 119.4 . . ?
C90 C89 C88 121.3(4) . . ?
C90 C89 H89 119.4 . . ?
C89 C90 H90 119.0 . . ?
C91 C90 C89 122.0(4) . . ?
C91 C90 H90 119.0 . . ?
C90 C91 H91 121.6 . . ?
C90 C91 C92 116.9(4) . . ?
C92 C91 H91 121.6 . . ?
N10 C92 C87 107.3(3) . . ?
N10 C92 C91 129.9(3) . . ?
C87 C92 C91 122.8(3) . . ?
N10 C93 H93A 109.0 . . ?
N10 C93 H93B 109.0 . . ?
N10 C93 C94 113.0(3) . . ?
H93A C93 H93B 107.8 . . ?
C94 C93 H93A 109.0 . . ?
C94 C93 H93B 109.0 . . ?
N11 C94 C93 115.3(3) . . ?
N11 C94 H94A 108.5 . . ?
N11 C94 H94B 108.5 . . ?
C93 C94 H94A 108.5 . . ?
C93 C94 H94B 108.5 . . ?
H94A C94 H94B 107.5 . . ?
N11 C95 H95A 109.1 . . ?
N11 C95 H95B 109.1 . . ?
N11 C95 C96 112.4(4) . . ?
H95A C95 H95B 107.9 . . ?
C96 C95 H95A 109.1 . . ?
C96 C95 H95B 109.1 . . ?
C95 C96 H96A 109.1 . . ?
C95 C96 H96B 109.1 . . ?
C95 C96 C97 112.6(4) . . ?
H96A C96 H96B 107.8 . . ?
C97 C96 H96A 109.1 . . ?
C97 C96 H96B 109.1 . . ?
C96 C97 H97A 109.9 . . ?
C96 C97 H97B 109.9 . . ?
C96 C97 C98 109.1(4) . . ?
H97A C97 H97B 108.3 . . ?
C98 C97 H97A 109.9 . . ?
C98 C97 H97B 109.9 . . ?
C97 C98 H98A 109.2 . . ?
C97 C98 H98B 109.2 . . ?
H98A C98 H98B 107.9 . . ?
C99 C98 C97 111.9(4) . . ?
C99 C98 H98A 109.2 . . ?
C99 C98 H98B 109.2 . . ?
N11 C99 H99A 109.0 . . ?
N11 C99 H99B 109.0 . . ?
C98 C99 N11 113.1(4) . . ?
C98 C99 H99A 109.0 . . ?
C98 C99 H99B 109.0 . . ?
H99A C99 H99B 107.8 . . ?
N12 C100 C86 129.4(3) . . ?
N12 C100 H100 115.3 . . ?
C86 C100 H100 115.3 . . ?
C102 C101 N12 119.6(3) . . ?
C106 C101 N12 118.5(3) . . ?
C106 C101 C102 122.0(3) . . ?
C101 C102 C107 122.2(3) . . ?
C103 C102 C101 117.7(3) . . ?
C103 C102 C107 120.1(3) . . ?
C102 C103 H103 119.5 . . ?
C104 C103 C102 120.9(4) . . ?
C104 C103 H103 119.5 . . ?
C103 C104 H104 119.7 . . ?
C105 C104 C103 120.5(4) . . ?
C105 C104 H104 119.7 . . ?
C104 C105 H105 119.4 . . ?
C104 C105 C106 121.3(4) . . ?
C106 C105 H105 119.4 . . ?
C101 C106 C105 117.5(3) . . ?
C101 C106 C110 123.2(3) . . ?
C105 C106 C110 119.2(3) . . ?
C102 C107 H107 107.8 . . ?
C102 C107 C108 110.3(4) . . ?
C108 C107 H107 107.8 . . ?
C109 C107 C102 112.5(3) . . ?
C109 C107 H107 107.8 . . ?
C109 C107 C108 110.4(4) . . ?
C107 C108 H10C 109.5 . . ?
C107 C108 H10D 109.5 . . ?
C107 C108 H10E 109.5 . . ?
H10C C108 H10D 109.5 . . ?
H10C C108 H10E 109.5 . . ?
H10D C108 H10E 109.5 . . ?
C107 C109 H10F 109.5 . . ?
C107 C109 H10G 109.5 . . ?
C107 C109 H10H 109.5 . . ?
H10F C109 H10G 109.5 . . ?
H10F C109 H10H 109.5 . . ?
H10G C109 H10H 109.5 . . ?
C106 C110 H110 107.1 . . ?
C111 C110 C106 112.9(3) . . ?
C111 C110 H110 107.1 . . ?
C111 C110 C112 109.8(3) . . ?
C112 C110 C106 112.5(3) . . ?
C112 C110 H110 107.1 . . ?
C110 C111 H11C 109.5 . . ?
C110 C111 H11D 109.5 . . ?
C110 C111 H11E 109.5 . . ?
H11C C111 H11D 109.5 . . ?
H11C C111 H11E 109.5 . . ?
H11D C111 H11E 109.5 . . ?
C110 C112 H11F 109.5 . . ?
C110 C112 H11G 109.5 . . ?
C110 C112 H11H 109.5 . . ?
H11F C112 H11G 109.5 . . ?
H11F C112 H11H 109.5 . . ?
H11G C112 H11H 109.5 . . ?

loop_
_geom_bond_atom_site_label_1
_geom_bond_atom_site_label_2
_geom_bond_distance
_geom_bond_site_symmetry_2
_geom_bond_publ_flag
Cu1 Cu2 2.4779(6) . ?
Cu1 Cu3 3.4299(7) . ?
Cu1 Cu4 2.8066(6) . ?
Cu1 Cl1 2.2538(11) . ?
Cu1 Cl2 2.9593(12) . ?
Cu1 N2 2.151(3) . ?
Cu1 C1 2.106(4) . ?
Cu2 Cu3 2.9336(7) . ?
Cu2 Cu4 2.5572(6) . ?
Cu2 Cl2 2.5416(12) . ?
Cu2 N6 1.953(3) . ?
Cu2 C1 1.977(4) . ?
Cu3 Cu4 2.4290(6) . ?
Cu3 Cl1 3.2498(11) . ?
Cu3 Cl2 2.2403(11) . ?
Cu3 N5 2.162(3) . ?
Cu3 C29 1.996(3) . ?
Cu4 Cl1 2.3805(10) . ?
Cu4 N3 1.970(3) . ?
Cu4 C29 2.011(3) . ?
N1 C1 1.399(4) . ?
N1 C8 1.377(5) . ?
N1 C9 1.449(5) . ?
N2 C10 1.479(6) . ?
N2 C11 1.480(6) . ?
N2 C15 1.504(5) . ?
N3 C16 1.288(4) . ?
N3 C17 1.443(4) . ?
N4 C29 1.398(4) . ?
N4 C36 1.394(4) . ?
N4 C37 1.454(4) . ?
N5 C38 1.474(5) . ?
N5 C39 1.501(6) . ?
N5 C43 1.480(5) . ?
N6 C44 1.292(4) . ?
N6 C45 1.442(4) . ?
C1 C2 1.408(5) . ?
C2 C3 1.451(5) . ?
C2 C16 1.420(5) . ?
C3 C4 1.391(6) . ?
C3 C8 1.404(6) . ?
C4 H4 0.9300 . ?
C4 C5 1.388(6) . ?
C5 H5 0.9300 . ?
C5 C6 1.372(8) . ?
C6 H6 0.9300 . ?
C6 C7 1.364(8) . ?
C7 H7 0.9300 . ?
C7 C8 1.406(6) . ?
C9 H9A 0.9700 . ?
C9 H9B 0.9700 . ?
C9 C10 1.536(7) . ?
C10 H10A 0.9700 . ?
C10 H10B 0.9700 . ?
C11 H11A 0.9700 . ?
C11 H11B 0.9700 . ?
C11 C12 1.490(8) . ?
C12 H12A 0.9700 . ?
C12 H12B 0.9700 . ?
C12 C13 1.491(7) . ?
C13 H13A 0.9700 . ?
C13 H13B 0.9700 . ?
C13 C14 1.515(7) . ?
C14 H14A 0.9700 . ?
C14 H14B 0.9700 . ?
C14 C15 1.495(7) . ?
C15 H15A 0.9700 . ?
C15 H15B 0.9700 . ?
C16 H16 0.9300 . ?
C17 C18 1.401(5) . ?
C17 C22 1.396(5) . ?
C18 C19 1.384(5) . ?
C18 C23 1.501(5) . ?
C19 H19 0.9300 . ?
C19 C20 1.356(7) . ?
C20 H20 0.9300 . ?
C20 C21 1.352(7) . ?
C21 H21 0.9300 . ?
C21 C22 1.402(6) . ?
C22 C26 1.512(6) . ?
C23 H23 0.9800 . ?
C23 C24 1.517(7) . ?
C23 C25 1.507(6) . ?
C24 H24A 0.9600 . ?
C24 H24B 0.9600 . ?
C24 H24C 0.9600 . ?
C25 H25A 0.9600 . ?
C25 H25B 0.9600 . ?
C25 H25C 0.9600 . ?
C26 H26 0.9800 . ?
C26 C27 1.533(6) . ?
C26 C28 1.536(5) . ?
C27 H27A 0.9600 . ?
C27 H27B 0.9600 . ?
C27 H27C 0.9600 . ?
C28 H28A 0.9600 . ?
C28 H28B 0.9600 . ?
C28 H28C 0.9600 . ?
C29 C30 1.420(4) . ?
C30 C31 1.445(4) . ?
C30 C44 1.419(4) . ?
C31 C32 1.402(5) . ?
C31 C36 1.391(4) . ?
C32 H32 0.9300 . ?
C32 C33 1.373(5) . ?
C33 H33 0.9300 . ?
C33 C34 1.382(6) . ?
C34 H34 0.9300 . ?
C34 C35 1.374(6) . ?
C35 H35 0.9300 . ?
C35 C36 1.393(5) . ?
C37 H37A 0.9700 . ?
C37 H37B 0.9700 . ?
C37 C38 1.520(5) . ?
C38 H38A 0.9700 . ?
C38 H38B 0.9700 . ?
C39 H39A 0.9700 . ?
C39 H39B 0.9700 . ?
C39 C40 1.519(8) . ?
C40 H40A 0.9700 . ?
C40 H40B 0.9700 . ?
C40 C41 1.509(10) . ?
C41 H41A 0.9700 . ?
C41 H41B 0.9700 . ?
C41 C42 1.481(9) . ?
C42 H42A 0.9700 . ?
C42 H42B 0.9700 . ?
C42 C43 1.488(7) . ?
C43 H43A 0.9700 . ?
C43 H43B 0.9700 . ?
C44 H44 0.9300 . ?
C45 C46 1.404(5) . ?
C45 C50 1.397(5) . ?
C46 C47 1.387(5) . ?
C46 C51 1.510(6) . ?
C47 H47 0.9300 . ?
C47 C48 1.362(6) . ?
C48 H48 0.9300 . ?
C48 C49 1.368(6) . ?
C49 H49 0.9300 . ?
C49 C50 1.388(5) . ?
C50 C54 1.518(5) . ?
C51 H51 0.9800 . ?
C51 C52 1.499(7) . ?
C51 C53 1.532(7) . ?
C52 H52A 0.9600 . ?
C52 H52B 0.9600 . ?
C52 H52C 0.9600 . ?
C53 H53A 0.9600 . ?
C53 H53B 0.9600 . ?
C53 H53C 0.9600 . ?
C54 H54 0.9800 . ?
C54 C55 1.532(5) . ?
C54 C56 1.531(6) . ?
C55 H55A 0.9600 . ?
C55 H55B 0.9600 . ?
C55 H55C 0.9600 . ?
C56 H56A 0.9600 . ?
C56 H56B 0.9600 . ?
C56 H56C 0.9600 . ?
Cu5 Cu6 2.4485(6) . ?
Cu5 Cu7 2.5480(6) . ?
Cu5 Cu8 3.0689(6) . ?
Cu5 Cl4 2.8797(10) . ?
Cu5 N12 1.911(2) . ?
Cu5 C57 1.962(3) . ?
Cu6 Cu7 2.6879(6) . ?
Cu6 Cu8 2.8230(6) . ?
Cu6 Cl3 2.2904(10) . ?
Cu6 Cl4 2.5153(10) . ?
Cu6 N8 2.140(3) . ?
Cu6 C57 2.087(3) . ?
Cu7 Cu8 2.4621(6) . ?
Cu7 Cl3 2.5385(10) . ?
Cu7 N9 1.950(2) . ?
Cu7 C85 1.990(3) . ?
Cu8 Cl3 2.8677(11) . ?
Cu8 Cl4 2.2732(10) . ?
Cu8 N11 2.173(3) . ?
Cu8 C85 2.046(3) . ?
N7 C57 1.386(4) . ?
N7 C64 1.389(4) . ?
N7 C65 1.455(4) . ?
N8 C66 1.480(4) . ?
N8 C67 1.491(4) . ?
N8 C71 1.497(4) . ?
N9 C72 1.292(4) . ?
N9 C73 1.441(4) . ?
N10 C85 1.384(4) . ?
N10 C92 1.391(4) . ?
N10 C93 1.450(4) . ?
N11 C94 1.486(5) . ?
N11 C95 1.475(5) . ?
N11 C99 1.500(5) . ?
N12 C100 1.296(4) . ?
N12 C101 1.450(4) . ?
C57 C58 1.408(4) . ?
C58 C59 1.445(4) . ?
C58 C72 1.424(4) . ?
C59 C60 1.403(5) . ?
C59 C64 1.400(4) . ?
C60 H60 0.9300 . ?
C60 C61 1.389(5) . ?
C61 H61 0.9300 . ?
C61 C62 1.388(5) . ?
C62 H62 0.9300 . ?
C62 C63 1.367(5) . ?
C63 H63 0.9300 . ?
C63 C64 1.398(4) . ?
C65 H65A 0.9700 . ?
C65 H65B 0.9700 . ?
C65 C66 1.534(5) . ?
C66 H66A 0.9700 . ?
C66 H66B 0.9700 . ?
C67 H67A 0.9700 . ?
C67 H67B 0.9700 . ?
C67 C68 1.512(5) . ?
C68 H68A 0.9700 . ?
C68 H68B 0.9700 . ?
C68 C69 1.503(6) . ?
C69 H69A 0.9700 . ?
C69 H69B 0.9700 . ?
C69 C70 1.515(6) . ?
C70 H70A 0.9700 . ?
C70 H70B 0.9700 . ?
C70 C71 1.512(5) . ?
C71 H71A 0.9700 . ?
C71 H71B 0.9700 . ?
C72 H72 0.9300 . ?
C73 C74 1.403(4) . ?
C73 C78 1.403(4) . ?
C74 C75 1.389(5) . ?
C74 C79 1.519(5) . ?
C75 H75 0.9300 . ?
C75 C76 1.372(5) . ?
C76 H76 0.9300 . ?
C76 C77 1.366(5) . ?
C77 H77 0.9300 . ?
C77 C78 1.389(5) . ?
C78 C82 1.514(5) . ?
C79 H79 0.9800 . ?
C79 C80 1.507(6) . ?
C79 C81 1.521(6) . ?
C80 H80A 0.9600 . ?
C80 H80B 0.9600 . ?
C80 H80C 0.9600 . ?
C81 H81A 0.9600 . ?
C81 H81B 0.9600 . ?
C81 H81C 0.9600 . ?
C82 H82 0.9800 . ?
C82 C83 1.532(5) . ?
C82 C84 1.528(5) . ?
C83 H83A 0.9600 . ?
C83 H83B 0.9600 . ?
C83 H83C 0.9600 . ?
C84 H84A 0.9600 . ?
C84 H84B 0.9600 . ?
C84 H84C 0.9600 . ?
C85 C86 1.412(4) . ?
C86 C87 1.442(4) . ?
C86 C100 1.416(4) . ?
C87 C88 1.396(5) . ?
C87 C92 1.395(4) . ?
C88 H88 0.9300 . ?
C88 C89 1.384(5) . ?
C89 H89 0.9300 . ?
C89 C90 1.372(6) . ?
C90 H90 0.9300 . ?
C90 C91 1.365(5) . ?
C91 H91 0.9300 . ?
C91 C92 1.395(4) . ?
C93 H93A 0.9700 . ?
C93 H93B 0.9700 . ?
C93 C94 1.516(5) . ?
C94 H94A 0.9700 . ?
C94 H94B 0.9700 . ?
C95 H95A 0.9700 . ?
C95 H95B 0.9700 . ?
C95 C96 1.480(6) . ?
C96 H96A 0.9700 . ?
C96 H96B 0.9700 . ?
C96 C97 1.502(6) . ?
C97 H97A 0.9700 . ?
C97 H97B 0.9700 . ?
C97 C98 1.534(7) . ?
C98 H98A 0.9700 . ?
C98 H98B 0.9700 . ?
C98 C99 1.474(6) . ?
C99 H99A 0.9700 . ?
C99 H99B 0.9700 . ?
C100 H100 0.9300 . ?
C101 C102 1.395(5) . ?
C101 C106 1.393(5) . ?
C102 C103 1.395(5) . ?
C102 C107 1.517(5) . ?
C103 H103 0.9300 . ?
C103 C104 1.367(6) . ?
C104 H104 0.9300 . ?
C104 C105 1.365(6) . ?
C105 H105 0.9300 . ?
C105 C106 1.394(5) . ?
C106 C110 1.522(5) . ?
C107 H107 0.9800 . ?
C107 C108 1.533(6) . ?
C107 C109 1.512(6) . ?
C108 H10C 0.9600 . ?
C108 H10D 0.9600 . ?
C108 H10E 0.9600 . ?
C109 H10F 0.9600 . ?
C109 H10G 0.9600 . ?
C109 H10H 0.9600 . ?
C110 H110 0.9800 . ?
C110 C111 1.516(5) . ?
C110 C112 1.522(5) . ?
C111 H11C 0.9600 . ?
C111 H11D 0.9600 . ?
C111 H11E 0.9600 . ?
C112 H11F 0.9600 . ?
C112 H11G 0.9600 . ?
C112 H11H 0.9600 . ?

loop_
_geom_torsion_atom_site_label_1
_geom_torsion_atom_site_label_2
_geom_torsion_atom_site_label_3
_geom_torsion_atom_site_label_4
_geom_torsion
_geom_torsion_site_symmetry_1
_geom_torsion_site_symmetry_2
_geom_torsion_site_symmetry_3
_geom_torsion_site_symmetry_4
_geom_torsion_publ_flag
Cu1 N2 C10 C9 35.1(5) . . . . ?
Cu1 N2 C11 C12 65.6(5) . . . . ?
Cu1 N2 C15 C14 -65.5(5) . . . . ?
Cu1 C1 C2 C3 -117.9(3) . . . . ?
Cu1 C1 C2 C16 63.9(4) . . . . ?
Cu2 N6 C44 C30 6.3(5) . . . . ?
Cu2 N6 C45 C46 76.7(3) . . . . ?
Cu2 N6 C45 C50 -101.0(3) . . . . ?
Cu2 C1 C2 C3 147.3(3) . . . . ?
Cu2 C1 C2 C16 -31.0(5) . . . . ?
Cu3 N5 C38 C37 36.1(4) . . . . ?
Cu3 N5 C39 C40 -63.4(6) . . . . ?
Cu3 N5 C43 C42 62.1(5) . . . . ?
Cu3 C29 C30 C31 -131.1(3) . . . . ?
Cu3 C29 C30 C44 42.9(5) . . . . ?
Cu4 N3 C16 C2 -4.9(5) . . . . ?
Cu4 N3 C17 C18 -71.0(4) . . . . ?
Cu4 N3 C17 C22 106.5(3) . . . . ?
Cu4 C29 C30 C31 134.6(3) . . . . ?
Cu4 C29 C30 C44 -51.4(5) . . . . ?
N1 C1 C2 C3 -0.3(4) . . . . ?
N1 C1 C2 C16 -178.6(3) . . . . ?
N1 C9 C10 N2 -80.1(6) . . . . ?
N2 C11 C12 C13 60.1(6) . . . . ?
N3 C17 C18 C19 179.4(3) . . . . ?
N3 C17 C18 C23 -2.5(5) . . . . ?
N3 C17 C22 C21 -179.8(3) . . . . ?
N3 C17 C22 C26 1.0(5) . . . . ?
N4 C29 C30 C31 0.3(4) . . . . ?
N4 C29 C30 C44 174.3(3) . . . . ?
N4 C37 C38 N5 -79.5(4) . . . . ?
N5 C39 C40 C41 -53.4(8) . . . . ?
N6 C45 C46 C47 -178.4(3) . . . . ?
N6 C45 C46 C51 7.0(5) . . . . ?
N6 C45 C50 C49 177.8(3) . . . . ?
N6 C45 C50 C54 -3.6(5) . . . . ?
C1 N1 C8 C3 1.8(4) . . . . ?
C1 N1 C8 C7 -177.2(4) . . . . ?
C1 N1 C9 C10 88.7(5) . . . . ?
C1 C2 C3 C4 -179.2(4) . . . . ?
C1 C2 C3 C8 1.4(4) . . . . ?
C1 C2 C16 N3 -8.0(6) . . . . ?
C2 C3 C4 C5 -176.3(4) . . . . ?
C2 C3 C8 N1 -1.9(4) . . . . ?
C2 C3 C8 C7 177.2(4) . . . . ?
C3 C2 C16 N3 173.9(3) . . . . ?
C3 C4 C5 C6 -1.9(7) . . . . ?
C4 C3 C8 N1 178.6(3) . . . . ?
C4 C3 C8 C7 -2.3(6) . . . . ?
C4 C5 C6 C7 -0.2(9) . . . . ?
C5 C6 C7 C8 1.0(8) . . . . ?
C6 C7 C8 N1 179.1(4) . . . . ?
C6 C7 C8 C3 0.2(7) . . . . ?
C8 N1 C1 Cu1 128.7(3) . . . . ?
C8 N1 C1 Cu2 -151.2(3) . . . . ?
C8 N1 C1 C2 -0.9(4) . . . . ?
C8 N1 C9 C10 -78.7(5) . . . . ?
C8 C3 C4 C5 3.1(6) . . . . ?
C9 N1 C1 Cu1 -39.8(4) . . . . ?
C9 N1 C1 Cu2 40.3(5) . . . . ?
C9 N1 C1 C2 -169.4(3) . . . . ?
C9 N1 C8 C3 170.5(3) . . . . ?
C9 N1 C8 C7 -8.5(7) . . . . ?
C10 N2 C11 C12 -174.0(4) . . . . ?
C10 N2 C15 C14 174.1(4) . . . . ?
C11 N2 C10 C9 -86.0(5) . . . . ?
C11 N2 C15 C14 57.0(5) . . . . ?
C11 C12 C13 C14 -55.1(7) . . . . ?
C12 C13 C14 C15 54.1(7) . . . . ?
C13 C14 C15 N2 -56.6(6) . . . . ?
C15 N2 C10 C9 158.1(4) . . . . ?
C15 N2 C11 C12 -58.6(6) . . . . ?
C16 N3 C17 C18 111.2(4) . . . . ?
C16 N3 C17 C22 -71.3(4) . . . . ?
C16 C2 C3 C4 -0.7(6) . . . . ?
C16 C2 C3 C8 179.8(3) . . . . ?
C17 N3 C16 C2 173.0(3) . . . . ?
C17 C18 C19 C20 -0.5(7) . . . . ?
C17 C18 C23 C24 -96.3(5) . . . . ?
C17 C18 C23 C25 140.1(4) . . . . ?
C17 C22 C26 C27 102.5(5) . . . . ?
C17 C22 C26 C28 -134.6(4) . . . . ?
C18 C17 C22 C21 -2.3(5) . . . . ?
C18 C17 C22 C26 178.4(4) . . . . ?
C18 C19 C20 C21 -0.5(8) . . . . ?
C19 C18 C23 C24 81.7(5) . . . . ?
C19 C18 C23 C25 -41.9(6) . . . . ?
C19 C20 C21 C22 0.1(8) . . . . ?
C20 C21 C22 C17 1.3(7) . . . . ?
C20 C21 C22 C26 -179.4(5) . . . . ?
C21 C22 C26 C27 -76.7(5) . . . . ?
C21 C22 C26 C28 46.2(5) . . . . ?
C22 C17 C18 C19 2.0(5) . . . . ?
C22 C17 C18 C23 -180.0(4) . . . . ?
C23 C18 C19 C20 -178.6(4) . . . . ?
C29 N4 C36 C31 -0.2(4) . . . . ?
C29 N4 C36 C35 179.2(4) . . . . ?
C29 N4 C37 C38 75.3(4) . . . . ?
C29 C30 C31 C32 -178.5(4) . . . . ?
C29 C30 C31 C36 -0.4(4) . . . . ?
C29 C30 C44 N6 12.0(6) . . . . ?
C30 C31 C32 C33 177.6(4) . . . . ?
C30 C31 C36 N4 0.4(4) . . . . ?
C30 C31 C36 C35 -179.1(3) . . . . ?
C31 C30 C44 N6 -174.8(3) . . . . ?
C31 C32 C33 C34 1.0(7) . . . . ?
C32 C31 C36 N4 178.8(3) . . . . ?
C32 C31 C36 C35 -0.7(5) . . . . ?
C32 C33 C34 C35 -0.7(7) . . . . ?
C33 C34 C35 C36 -0.4(7) . . . . ?
C34 C35 C36 N4 -178.3(4) . . . . ?
C34 C35 C36 C31 1.0(6) . . . . ?
C36 N4 C29 Cu3 135.4(2) . . . . ?
C36 N4 C29 Cu4 -142.1(2) . . . . ?
C36 N4 C29 C30 -0.1(4) . . . . ?
C36 N4 C37 C38 -83.7(4) . . . . ?
C36 C31 C32 C33 -0.4(6) . . . . ?
C37 N4 C29 Cu3 -25.8(4) . . . . ?
C37 N4 C29 Cu4 56.7(4) . . . . ?
C37 N4 C29 C30 -161.3(3) . . . . ?
C37 N4 C36 C31 160.6(3) . . . . ?
C37 N4 C36 C35 -20.0(6) . . . . ?
C38 N5 C39 C40 174.1(5) . . . . ?
C38 N5 C43 C42 -177.2(4) . . . . ?
C39 N5 C38 C37 159.5(4) . . . . ?
C39 N5 C43 C42 -60.0(6) . . . . ?
C39 C40 C41 C42 51.4(9) . . . . ?
C40 C41 C42 C43 -53.5(9) . . . . ?
C41 C42 C43 N5 59.9(7) . . . . ?
C43 N5 C38 C37 -82.9(4) . . . . ?
C43 N5 C39 C40 55.9(6) . . . . ?
C44 N6 C45 C46 -106.3(4) . . . . ?
C44 N6 C45 C50 76.0(4) . . . . ?
C44 C30 C31 C32 7.1(6) . . . . ?
C44 C30 C31 C36 -174.8(3) . . . . ?
C45 N6 C44 C30 -170.5(3) . . . . ?
C45 C46 C47 C48 1.1(6) . . . . ?
C45 C46 C51 C52 -134.5(4) . . . . ?
C45 C46 C51 C53 100.8(5) . . . . ?
C45 C50 C54 C55 -104.3(4) . . . . ?
C45 C50 C54 C56 130.9(4) . . . . ?
C46 C45 C50 C49 0.1(5) . . . . ?
C46 C45 C50 C54 178.7(3) . . . . ?
C46 C47 C48 C49 -1.0(7) . . . . ?
C47 C46 C51 C52 51.0(6) . . . . ?
C47 C46 C51 C53 -73.7(5) . . . . ?
C47 C48 C49 C50 0.4(6) . . . . ?
C48 C49 C50 C45 0.0(6) . . . . ?
C48 C49 C50 C54 -178.7(4) . . . . ?
C49 C50 C54 C55 74.3(5) . . . . ?
C49 C50 C54 C56 -50.5(5) . . . . ?
C50 C45 C46 C47 -0.6(5) . . . . ?
C50 C45 C46 C51 -175.3(3) . . . . ?
C51 C46 C47 C48 175.7(4) . . . . ?
Cu5 N12 C100 C86 6.8(5) . . . . ?
Cu5 N12 C101 C102 72.3(3) . . . . ?
Cu5 N12 C101 C106 -108.3(3) . . . . ?
Cu5 C57 C58 C59 149.6(2) . . . . ?
Cu5 C57 C58 C72 -30.0(5) . . . . ?
Cu6 N8 C66 C65 -13.7(3) . . . . ?
Cu6 N8 C67 C68 -167.5(3) . . . . ?
Cu6 N8 C71 C70 167.3(3) . . . . ?
Cu6 C57 C58 C59 -118.1(3) . . . . ?
Cu6 C57 C58 C72 62.3(4) . . . . ?
Cu7 N9 C72 C58 -6.0(5) . . . . ?
Cu7 N9 C73 C74 -98.1(3) . . . . ?
Cu7 N9 C73 C78 81.0(3) . . . . ?
Cu7 C85 C86 C87 142.4(2) . . . . ?
Cu7 C85 C86 C100 -42.4(4) . . . . ?
Cu8 N11 C94 C93 -12.9(4) . . . . ?
Cu8 N11 C95 C96 -65.6(4) . . . . ?
Cu8 N11 C99 C98 62.0(4) . . . . ?
Cu8 C85 C86 C87 -123.5(2) . . . . ?
Cu8 C85 C86 C100 51.7(4) . . . . ?
N7 C57 C58 C59 1.3(4) . . . . ?
N7 C57 C58 C72 -178.3(3) . . . . ?
N7 C65 C66 N8 -48.0(4) . . . . ?
N8 C67 C68 C69 54.5(5) . . . . ?
N9 C73 C74 C75 -178.1(3) . . . . ?
N9 C73 C74 C79 4.4(5) . . . . ?
N9 C73 C78 C77 178.9(3) . . . . ?
N9 C73 C78 C82 3.8(4) . . . . ?
N10 C85 C86 C87 0.6(3) . . . . ?
N10 C85 C86 C100 175.9(3) . . . . ?
N10 C93 C94 N11 -48.4(5) . . . . ?
N11 C95 C96 C97 -58.0(5) . . . . ?
N12 C101 C102 C103 177.7(3) . . . . ?
N12 C101 C102 C107 -0.6(5) . . . . ?
N12 C101 C106 C105 -176.2(3) . . . . ?
N12 C101 C106 C110 4.7(5) . . . . ?
C57 N7 C64 C59 1.9(4) . . . . ?
C57 N7 C64 C63 -174.5(4) . . . . ?
C57 N7 C65 C66 90.6(4) . . . . ?
C57 C58 C59 C60 177.0(4) . . . . ?
C57 C58 C59 C64 -0.2(4) . . . . ?
C57 C58 C72 N9 -10.3(6) . . . . ?
C58 C59 C60 C61 -175.7(4) . . . . ?
C58 C59 C64 N7 -1.0(4) . . . . ?
C58 C59 C64 C63 175.8(3) . . . . ?
C59 C58 C72 N9 170.1(3) . . . . ?
C59 C60 C61 C62 0.0(7) . . . . ?
C60 C59 C64 N7 -178.7(3) . . . . ?
C60 C59 C64 C63 -1.9(5) . . . . ?
C60 C61 C62 C63 -0.6(7) . . . . ?
C61 C62 C63 C64 -0.1(7) . . . . ?
C62 C63 C64 N7 177.3(4) . . . . ?
C62 C63 C64 C59 1.4(6) . . . . ?
C64 N7 C57 Cu5 -151.4(2) . . . . ?
C64 N7 C57 Cu6 128.0(2) . . . . ?
C64 N7 C57 C58 -2.0(4) . . . . ?
C64 N7 C65 C66 -76.0(4) . . . . ?
C64 C59 C60 C61 1.2(6) . . . . ?
C65 N7 C57 Cu5 40.4(4) . . . . ?
C65 N7 C57 Cu6 -40.2(3) . . . . ?
C65 N7 C57 C58 -170.2(3) . . . . ?
C65 N7 C64 C59 169.8(3) . . . . ?
C65 N7 C64 C63 -6.6(6) . . . . ?
C66 N8 C67 C68 69.8(4) . . . . ?
C66 N8 C71 C70 -68.1(4) . . . . ?
C67 N8 C66 C65 103.5(3) . . . . ?
C67 N8 C71 C70 55.6(4) . . . . ?
C67 C68 C69 C70 -53.2(5) . . . . ?
C68 C69 C70 C71 53.8(5) . . . . ?
C69 C70 C71 N8 -56.3(5) . . . . ?
C71 N8 C66 C65 -134.3(3) . . . . ?
C71 N8 C67 C68 -54.1(4) . . . . ?
C72 N9 C73 C74 76.5(4) . . . . ?
C72 N9 C73 C78 -104.4(3) . . . . ?
C72 C58 C59 C60 -3.4(6) . . . . ?
C72 C58 C59 C64 179.4(3) . . . . ?
C73 N9 C72 C58 179.6(3) . . . . ?
C73 C74 C75 C76 -1.8(5) . . . . ?
C73 C74 C79 C80 -118.2(4) . . . . ?
C73 C74 C79 C81 116.9(4) . . . . ?
C73 C78 C82 C83 -141.4(3) . . . . ?
C73 C78 C82 C84 94.3(4) . . . . ?
C74 C73 C78 C77 -2.0(5) . . . . ?
C74 C73 C78 C82 -177.1(3) . . . . ?
C74 C75 C76 C77 0.1(6) . . . . ?
C75 C74 C79 C80 64.4(5) . . . . ?
C75 C74 C79 C81 -60.6(5) . . . . ?
C75 C76 C77 C78 0.8(6) . . . . ?
C76 C77 C78 C73 0.2(5) . . . . ?
C76 C77 C78 C82 175.3(3) . . . . ?
C77 C78 C82 C83 43.6(4) . . . . ?
C77 C78 C82 C84 -80.7(4) . . . . ?
C78 C73 C74 C75 2.8(5) . . . . ?
C78 C73 C74 C79 -174.7(3) . . . . ?
C79 C74 C75 C76 175.7(3) . . . . ?
C85 N10 C92 C87 1.1(3) . . . . ?
C85 N10 C92 C91 -177.9(3) . . . . ?
C85 N10 C93 C94 85.2(4) . . . . ?
C85 C86 C87 C88 -179.9(4) . . . . ?
C85 C86 C87 C92 0.0(3) . . . . ?
C85 C86 C100 N12 5.5(5) . . . . ?
C86 C87 C88 C89 -178.8(4) . . . . ?
C86 C87 C92 N10 -0.6(3) . . . . ?
C86 C87 C92 C91 178.4(3) . . . . ?
C87 C86 C100 N12 -179.9(3) . . . . ?
C87 C88 C89 C90 -0.5(6) . . . . ?
C88 C87 C92 N10 179.3(3) . . . . ?
C88 C87 C92 C91 -1.7(5) . . . . ?
C88 C89 C90 C91 -0.2(7) . . . . ?
C89 C90 C91 C92 0.0(6) . . . . ?
C90 C91 C92 N10 179.8(3) . . . . ?
C90 C91 C92 C87 1.0(5) . . . . ?
C92 N10 C85 Cu7 -147.5(2) . . . . ?
C92 N10 C85 Cu8 130.1(2) . . . . ?
C92 N10 C85 C86 -1.1(3) . . . . ?
C92 N10 C93 C94 -77.2(4) . . . . ?
C92 C87 C88 C89 1.4(5) . . . . ?
C93 N10 C85 Cu7 48.0(3) . . . . ?
C93 N10 C85 Cu8 -34.4(3) . . . . ?
C93 N10 C85 C86 -165.5(3) . . . . ?
C93 N10 C92 C87 165.2(3) . . . . ?
C93 N10 C92 C91 -13.7(5) . . . . ?
C94 N11 C95 C96 173.1(3) . . . . ?
C94 N11 C99 C98 -173.3(4) . . . . ?
C95 N11 C94 C93 104.9(4) . . . . ?
C95 N11 C99 C98 -56.6(5) . . . . ?
C95 C96 C97 C98 53.0(6) . . . . ?
C96 C97 C98 C99 -51.8(6) . . . . ?
C97 C98 C99 N11 55.3(5) . . . . ?
C99 N11 C94 C93 -138.3(4) . . . . ?
C99 N11 C95 C96 57.1(5) . . . . ?
C100 N12 C101 C102 -111.2(3) . . . . ?
C100 N12 C101 C106 68.2(4) . . . . ?
C100 C86 C87 C88 4.6(6) . . . . ?
C100 C86 C87 C92 -175.5(3) . . . . ?
C101 N12 C100 C86 -169.3(3) . . . . ?
C101 C102 C103 C104 -0.4(6) . . . . ?
C101 C102 C107 C108 122.0(4) . . . . ?
C101 C102 C107 C109 -114.2(4) . . . . ?
C101 C106 C110 C111 -108.3(4) . . . . ?
C101 C106 C110 C112 126.7(4) . . . . ?
C102 C101 C106 C105 3.2(5) . . . . ?
C102 C101 C106 C110 -175.9(3) . . . . ?
C102 C103 C104 C105 1.0(6) . . . . ?
C103 C102 C107 C108 -56.2(5) . . . . ?
C103 C102 C107 C109 67.6(5) . . . . ?
C103 C104 C105 C106 0.6(7) . . . . ?
C104 C105 C106 C101 -2.6(6) . . . . ?
C104 C105 C106 C110 176.5(4) . . . . ?
C105 C106 C110 C111 72.7(5) . . . . ?
C105 C106 C110 C112 -52.3(5) . . . . ?
C106 C101 C102 C103 -1.7(5) . . . . ?
C106 C101 C102 C107 180.0(3) . . . . ?
C107 C102 C103 C104 177.9(4) . . . . ?

loop_
_smtbx_masks_void_nr
_smtbx_masks_void_average_x
_smtbx_masks_void_average_y
_smtbx_masks_void_average_z
_smtbx_masks_void_volume
_smtbx_masks_void_count_electrons
_smtbx_masks_void_content
1 0.255 -0.083 0.492 412.6 66.3 '1.65 C4H8O'
2 -0.255 0.083 0.508 412.6 66.0 '1.65 C4H8O'
3 0.048 0.325 0.705 37.2 0.0 ?
4 0.245 0.417 0.008 412.6 66.0 '1.65 C4H8O'
5 -0.245 0.583 -0.008 412.6 66.4 '1.65 C4H8O'
6 0.031 0.526 0.800 28.2 0.0 ?
7 -0.031 0.474 0.200 28.2 0.0 ?
8 -0.048 0.675 0.295 37.2 0.0 ?
9 0.111 0.458 0.461 8.7 0.0 ?
10 0.133 0.431 0.350 7.3 0.0 ?
11 0.237 0.194 0.219 8.4 0.0 ?
12 0.262 0.694 0.281 8.4 0.0 ?
13 0.452 0.825 0.795 37.2 0.0 ?
14 0.367 0.931 0.150 7.3 0.0 ?
15 0.389 0.958 0.039 8.7 0.0 ?
16 0.469 0.026 0.700 28.2 0.0 ?
17 0.548 0.175 0.205 37.2 0.0 ?
18 0.531 -0.026 0.300 28.2 0.0 ?
19 0.611 0.042 0.961 8.7 0.0 ?
20 0.633 0.069 0.850 7.3 0.0 ?
21 0.738 0.306 0.719 8.4 0.0 ?
22 0.763 0.806 0.781 8.4 0.0 ?
23 0.867 0.569 0.650 7.3 0.0 ?
24 0.889 0.542 0.539 8.7 0.0 ?
